data_4300999
loop_
_publ_author_name
'Zhao, Xiaoming'
'Cardolaccia, Thomas'
'Farley, Richard T.'
'Abboud, Khalil A.'
'Schanze, Kirk S.'

_publ_section_title
;
 A Platinum Acetylide Polymer with Sterically Demanding Substituents:
 Effect of Aggregation on the Triplet Excited State
;
_journal_coden_ASTM INOCAJ
_journal_issue 8
_journal_name_full 'Inorganic Chemistry'
_journal_page_first 2619
_journal_page_last 2627
_journal_paper_doi 10.1021/ic048961s
_journal_volume 44
_journal_year 2005
_chemical_formula_sum 'C272 H400 Cl6 P12 Pt6'
_chemical_formula_weight 5424.80
_space_group_IT_number 2
_symmetry_cell_setting triclinic
_symmetry_space_group_name_Hall '-P 1'
_symmetry_space_group_name_H-M 'P -1'
_atom_sites_solution_hydrogens geom
_atom_sites_solution_primary direct
_atom_sites_solution_secondary difmap
_audit_creation_method SHELXL-97
_cell_angle_alpha 72.186(2)
_cell_angle_beta 89.427(2)
_cell_angle_gamma 85.613(2)
_cell_formula_units_Z 2
_cell_length_a 11.9307(8)
_cell_length_b 24.2701(15)
_cell_length_c 32.747(2)
_cell_measurement_reflns_used 155
_cell_measurement_temperature 173(2)
_cell_measurement_theta_max 28.0
_cell_measurement_theta_min 2.0
_cell_volume 9000.2(10)
_computing_cell_refinement 'Bruker SMART & SAINT (Bruker 1998)'
_computing_data_collection 'Bruker SMART (Bruker 1998)'
_computing_data_reduction 'Bruker SHELXTL (Bruker 2000)'
_computing_molecular_graphics 'Bruker SHELXTL'
_computing_publication_material 'Bruker SHELXTL'
_computing_structure_refinement 'Bruker SHELXTL'
_computing_structure_solution 'Bruker SHELXTL'
_diffrn_ambient_temperature 173(2)
_diffrn_measured_fraction_theta_full 0.970
_diffrn_measured_fraction_theta_max 0.970
_diffrn_measurement_device_type 'SMART CCD area detector'
_diffrn_measurement_method '\w scans'
_diffrn_radiation_monochromator graphite
_diffrn_radiation_source 'normal-focus sealed tube'
_diffrn_radiation_type MoK\a
_diffrn_radiation_wavelength 0.71073
_diffrn_reflns_av_R_equivalents 0.0749
_diffrn_reflns_av_sigmaI/netI 0.0756
_diffrn_reflns_limit_h_max 15
_diffrn_reflns_limit_h_min -15
_diffrn_reflns_limit_k_max 31
_diffrn_reflns_limit_k_min -31
_diffrn_reflns_limit_l_max 41
_diffrn_reflns_limit_l_min -42
_diffrn_reflns_number 80376
_diffrn_reflns_theta_full 27.50
_diffrn_reflns_theta_max 27.50
_diffrn_reflns_theta_min 0.88
_diffrn_standards_decay_% 0
_diffrn_standards_number 0
_exptl_absorpt_coefficient_mu 4.915
_exptl_absorpt_correction_T_max 0.6031
_exptl_absorpt_correction_T_min 0.2294
_exptl_absorpt_correction_type integration
_exptl_absorpt_process_details 'based on measured indexed crystal faces, SHELXTL (Bruker 1998)'
_exptl_crystal_colour colorless
_exptl_crystal_density_diffrn 2.002
_exptl_crystal_density_meas 0
_exptl_crystal_density_method 'not measured'
_exptl_crystal_description needles
_exptl_crystal_F_000 5564
_exptl_crystal_size_max 0.342
_exptl_crystal_size_mid 0.171
_exptl_crystal_size_min 0.114
_refine_diff_density_max 1.972
_refine_diff_density_min -1.534
_refine_diff_density_rms 0.131
_refine_ls_extinction_method none
_refine_ls_goodness_of_fit_ref 1.152
_refine_ls_hydrogen_treatment mixed
_refine_ls_matrix_type full
_refine_ls_number_parameters 1827
_refine_ls_number_reflns 40118
_refine_ls_number_restraints 0
_refine_ls_restrained_S_all 1.152
_refine_ls_R_factor_all 0.0794
_refine_ls_R_factor_gt 0.0580
_refine_ls_shift/su_max 0.004
_refine_ls_shift/su_mean 0.000
_refine_ls_structure_factor_coef Fsqd
_refine_ls_weighting_details 'calc w=1/[\s^2^(Fo^2^)+(0.0129P)^2^+36.9066P] where P=(Fo^2^+2Fc^2^)/3'
_refine_ls_weighting_scheme calc
_refine_ls_wR_factor_gt 0.1078
_refine_ls_wR_factor_ref 0.1150
_reflns_number_gt 31761
_reflns_number_total 40118
_reflns_threshold_expression 'I > 2\s(I)'
_cod_data_source_file ic048961ssi20040730_054728_1.cif
_cod_data_source_block 1a
_cod_depositor_comments
;
The following automatic conversions were performed:
'_symmetry_cell_setting' value 'Triclinic' changed to 'triclinic'
according to '/home/saulius/struct/CIF-dictionaries/cif_core.dic'
dictionary named 'cif_core.dic' version 2.4.1 from 2010-06-29.

Automatic conversion script
Id: cif_fix_enum 1527 2010-12-29 10:47:43Z saulius 
;
_cod_original_cell_volume 9000.1(10)
_cod_database_code 4300999

loop_
_symmetry_equiv_pos_as_xyz
'x, y, z'
'-x, -y, -z'

loop_
_atom_site_label
_atom_site_type_symbol
_atom_site_fract_x
_atom_site_fract_y
_atom_site_fract_z
_atom_site_U_iso_or_equiv
_atom_site_adp_type
_atom_site_occupancy
_atom_site_symmetry_multiplicity
_atom_site_calc_flag
_atom_site_refinement_flags
_atom_site_disorder_assembly
_atom_site_disorder_group
Pt1 Pt 0.757156(19) 0.572801(10) 0.427473(7) 0.02161(6) Uani 1 1 d . . .
Pt2 Pt 0.745664(19) 0.911946(10) 0.069508(7) 0.02151(6) Uani 1 1 d . . .
P1 P 0.59822(13) 0.53313(7) 0.41294(5) 0.0266(3) Uani 1 1 d . . .
P2 P 0.90587(13) 0.62096(7) 0.44028(5) 0.0240(3) Uani 1 1 d . . .
P3 P 0.89718(13) 0.94485(7) 0.09592(5) 0.0268(3) Uani 1 1 d . . .
P4 P 0.59687(13) 0.87314(7) 0.04725(5) 0.0223(3) Uani 1 1 d . . .
Cl1 Cl 0.75588(14) 0.51022(8) 0.49868(5) 0.0389(4) Uani 1 1 d . . .
Cl2 Cl 0.76473(14) 0.98131(8) 0.00129(5) 0.0372(4) Uani 1 1 d . . .
C1 C 0.7571(5) 0.6252(2) 0.36883(19) 0.0224(12) Uani 1 1 d . . .
C2 C 0.7564(5) 0.6601(3) 0.33314(19) 0.0235(12) Uani 1 1 d . . .
C3 C 0.7524(4) 0.6994(3) 0.29044(18) 0.0209(12) Uani 1 1 d . . .
C4 C 0.8459(5) 0.7075(3) 0.26357(18) 0.0236(12) Uani 1 1 d . . .
C5 C 0.8397(5) 0.7450(3) 0.22165(17) 0.0212(12) Uani 1 1 d . . .
C6 C 0.7408(5) 0.7769(3) 0.20313(18) 0.0227(12) Uani 1 1 d . . .
C7 C 0.7356(5) 0.8170(3) 0.16074(19) 0.0244(13) Uani 1 1 d . . .
C8 C 0.7366(5) 0.8525(2) 0.12561(19) 0.0219(12) Uani 1 1 d . . .
C9 C 0.6463(5) 0.7681(3) 0.23037(18) 0.0214(12) Uani 1 1 d . . .
C10 C 0.6519(5) 0.7313(3) 0.27208(19) 0.0221(12) Uani 1 1 d . . .
C11 C 0.5388(4) 0.7294(3) 0.29533(19) 0.0250(13) Uani 1 1 d . . .
H11A H 0.5430 0.7026 0.3254 0.030 Uiso 1 1 calc R . .
C12 C 0.4548(5) 0.7125(3) 0.2671(2) 0.0301(14) Uani 1 1 d . . .
C13 C 0.3847(5) 0.6673(3) 0.2797(2) 0.0355(16) Uani 1 1 d . . .
H13A H 0.3874 0.6425 0.3085 0.043 Uiso 1 1 calc R . .
C14 C 0.3111(5) 0.6584(3) 0.2504(3) 0.0406(18) Uani 1 1 d . . .
H14A H 0.2643 0.6270 0.2590 0.049 Uiso 1 1 calc R . .
C15 C 0.3054(6) 0.6951(3) 0.2087(3) 0.0437(19) Uani 1 1 d . . .
H15A H 0.2548 0.6889 0.1886 0.052 Uiso 1 1 calc R . .
C16 C 0.3746(5) 0.7416(3) 0.1961(2) 0.0338(15) Uani 1 1 d . . .
H16A H 0.3694 0.7674 0.1676 0.041 Uiso 1 1 calc R . .
C17 C 0.4491(5) 0.7496(3) 0.2246(2) 0.0251(13) Uani 1 1 d . . .
C18 C 0.5283(5) 0.7981(3) 0.21717(19) 0.0232(12) Uani 1 1 d . . .
H18A H 0.5245 0.8249 0.1871 0.028 Uiso 1 1 calc R . .
C19 C 0.4964(5) 0.8291(3) 0.2504(2) 0.0251(13) Uani 1 1 d . . .
C20 C 0.5036(5) 0.7918(3) 0.2927(2) 0.0265(13) Uani 1 1 d . . .
C21 C 0.4783(5) 0.8127(3) 0.3267(2) 0.0375(16) Uani 1 1 d . . .
H21A H 0.4832 0.7874 0.3553 0.045 Uiso 1 1 calc R . .
C22 C 0.4451(6) 0.8717(3) 0.3183(3) 0.0442(18) Uani 1 1 d . . .
H22A H 0.4286 0.8868 0.3414 0.053 Uiso 1 1 calc R . .
C23 C 0.4362(6) 0.9082(3) 0.2766(3) 0.0437(18) Uani 1 1 d . . .
H23A H 0.4117 0.9480 0.2712 0.052 Uiso 1 1 calc R . .
C24 C 0.4627(6) 0.8870(3) 0.2426(2) 0.0351(15) Uani 1 1 d . . .
H24A H 0.4577 0.9124 0.2140 0.042 Uiso 1 1 calc R . .
C25 C 0.9630(5) 0.6777(3) 0.27667(19) 0.0233(12) Uani 1 1 d . . .
H25A H 0.9670 0.6514 0.3069 0.028 Uiso 1 1 calc R . .
C26 C 1.0423(5) 0.7260(3) 0.2685(2) 0.0249(13) Uani 1 1 d . . .
C27 C 1.1157(5) 0.7352(3) 0.2980(2) 0.0307(14) Uani 1 1 d . . .
H27A H 1.1208 0.7098 0.3265 0.037 Uiso 1 1 calc R . .
C28 C 1.1816(6) 0.7821(3) 0.2851(2) 0.0378(16) Uani 1 1 d . . .
H28A H 1.2313 0.7889 0.3052 0.045 Uiso 1 1 calc R . .
C29 C 1.1762(5) 0.8189(3) 0.2439(2) 0.0390(17) Uani 1 1 d . . .
H29A H 1.2218 0.8508 0.2357 0.047 Uiso 1 1 calc R . .
C30 C 1.1037(5) 0.8096(3) 0.2136(2) 0.0325(15) Uani 1 1 d . . .
H30A H 1.1004 0.8345 0.1849 0.039 Uiso 1 1 calc R . .
C31 C 1.0368(5) 0.7630(3) 0.22649(19) 0.0242(13) Uani 1 1 d . . .
C32 C 0.9529(5) 0.7458(3) 0.19846(19) 0.0238(13) Uani 1 1 d . . .
H32A H 0.9491 0.7722 0.1682 0.029 Uiso 1 1 calc R . .
C33 C 0.9861(5) 0.6826(3) 0.2017(2) 0.0291(14) Uani 1 1 d . . .
C34 C 1.0058(6) 0.6596(3) 0.1683(2) 0.0363(16) Uani 1 1 d . . .
H34A H 1.0014 0.6841 0.1394 0.044 Uiso 1 1 calc R . .
C35 C 1.0323(6) 0.6000(3) 0.1775(2) 0.0445(18) Uani 1 1 d . . .
H35A H 1.0462 0.5841 0.1546 0.053 Uiso 1 1 calc R . .
C36 C 1.0386(6) 0.5638(3) 0.2192(3) 0.0470(19) Uani 1 1 d . . .
H36A H 1.0571 0.5233 0.2249 0.056 Uiso 1 1 calc R . .
C37 C 1.0177(5) 0.5868(3) 0.2528(2) 0.0337(15) Uani 1 1 d . . .
H37A H 1.0214 0.5621 0.2816 0.040 Uiso 1 1 calc R . .
C38 C 0.9914(5) 0.6457(3) 0.24398(19) 0.0247(13) Uani 1 1 d . . .
C39 C 0.5932(6) 0.4547(3) 0.4378(2) 0.0373(16) Uani 1 1 d . . .
H39A H 0.6546 0.4347 0.4259 0.045 Uiso 1 1 calc R . .
H39B H 0.6083 0.4454 0.4689 0.045 Uiso 1 1 calc R . .
C40 C 0.4825(6) 0.4298(3) 0.4318(3) 0.0432(18) Uani 1 1 d . . .
H40A H 0.4228 0.4453 0.4474 0.052 Uiso 1 1 calc R . .
H40B H 0.4616 0.4435 0.4009 0.052 Uiso 1 1 calc R . .
C41 C 0.4867(9) 0.3642(4) 0.4473(3) 0.069(3) Uani 1 1 d . . .
H41A H 0.5084 0.3501 0.4781 0.083 Uiso 1 1 calc R . .
H41B H 0.5447 0.3483 0.4313 0.083 Uiso 1 1 calc R . .
C42 C 0.3733(8) 0.3419(4) 0.4414(3) 0.064(3) Uani 1 1 d . . .
H42A H 0.3161 0.3564 0.4580 0.097 Uiso 1 1 calc R . .
H42B H 0.3796 0.2994 0.4513 0.097 Uiso 1 1 calc R . .
H42C H 0.3515 0.3557 0.4109 0.097 Uiso 1 1 calc R . .
C43 C 0.4752(6) 0.5629(3) 0.4351(2) 0.0351(16) Uani 1 1 d . . .
H43A H 0.4096 0.5422 0.4314 0.042 Uiso 1 1 calc R . .
H43B H 0.4880 0.5543 0.4664 0.042 Uiso 1 1 calc R . .
C44 C 0.4460(6) 0.6261(3) 0.4164(3) 0.0405(17) Uani 1 1 d . . .
H44A H 0.4310 0.6349 0.3853 0.049 Uiso 1 1 calc R . .
H44B H 0.5113 0.6472 0.4198 0.049 Uiso 1 1 calc R . .
C45 C 0.3438(6) 0.6479(3) 0.4370(2) 0.0400(17) Uani 1 1 d . . .
H45A H 0.2833 0.6215 0.4390 0.048 Uiso 1 1 calc R . .
H45B H 0.3643 0.6463 0.4666 0.048 Uiso 1 1 calc R . .
C46 C 0.2990(7) 0.7089(4) 0.4129(3) 0.058(2) Uani 1 1 d . . .
H46A H 0.3564 0.7358 0.4127 0.086 Uiso 1 1 calc R . .
H46B H 0.2316 0.7194 0.4271 0.086 Uiso 1 1 calc R . .
H46C H 0.2799 0.7111 0.3834 0.086 Uiso 1 1 calc R . .
C47 C 0.5682(6) 0.5456(3) 0.3560(2) 0.0392(17) Uani 1 1 d . . .
H47A H 0.4915 0.5344 0.3528 0.047 Uiso 1 1 calc R . .
H47B H 0.5697 0.5876 0.3406 0.047 Uiso 1 1 calc R . .
C48 C 0.6513(8) 0.5119(5) 0.3357(3) 0.070(3) Uani 1 1 d . . .
H48A H 0.7285 0.5199 0.3418 0.084 Uiso 1 1 calc R . .
H48B H 0.6440 0.4699 0.3493 0.084 Uiso 1 1 calc R . .
C49 C 0.6360(11) 0.5260(9) 0.2880(4) 0.137(7) Uani 1 1 d . . .
H49A H 0.6561 0.4897 0.2808 0.164 Uiso 1 1 calc R . .
H49B H 0.5545 0.5355 0.2817 0.164 Uiso 1 1 calc R . .
C50 C 0.6873(14) 0.5661(8) 0.2612(4) 0.173(10) Uani 1 1 d . . .
H50A H 0.6607 0.6039 0.2642 0.259 Uiso 1 1 calc R . .
H50B H 0.6720 0.5659 0.2319 0.259 Uiso 1 1 calc R . .
H50C H 0.7684 0.5593 0.2671 0.259 Uiso 1 1 calc R . .
C51 C 0.9606(5) 0.5974(3) 0.4953(2) 0.0298(14) Uani 1 1 d . . .
H51A H 0.8967 0.5979 0.5148 0.036 Uiso 1 1 calc R . .
H51B H 0.9920 0.5566 0.5020 0.036 Uiso 1 1 calc R . .
C52 C 1.0504(6) 0.6327(3) 0.5055(2) 0.0405(17) Uani 1 1 d . . .
H52A H 1.1185 0.6284 0.4889 0.049 Uiso 1 1 calc R . .
H52B H 1.0228 0.6743 0.4960 0.049 Uiso 1 1 calc R . .
C53 C 1.0820(7) 0.6150(4) 0.5527(2) 0.056(2) Uani 1 1 d . . .
H53A H 1.1177 0.5749 0.5614 0.068 Uiso 1 1 calc R . .
H53B H 1.0127 0.6150 0.5696 0.068 Uiso 1 1 calc R . .
C54 C 1.1620(8) 0.6548(5) 0.5633(3) 0.069(3) Uani 1 1 d . . .
H54A H 1.2316 0.6542 0.5473 0.104 Uiso 1 1 calc R . .
H54B H 1.1792 0.6413 0.5942 0.104 Uiso 1 1 calc R . .
H54C H 1.1266 0.6945 0.5554 0.104 Uiso 1 1 calc R . .
C55 C 0.8665(6) 0.6984(3) 0.4269(2) 0.0327(15) Uani 1 1 d . . .
H55A H 0.9293 0.7176 0.4348 0.039 Uiso 1 1 calc R . .
H55B H 0.8544 0.7145 0.3955 0.039 Uiso 1 1 calc R . .
C56 C 0.7606(6) 0.7123(3) 0.4494(2) 0.0422(18) Uani 1 1 d . . .
H56A H 0.7794 0.7079 0.4796 0.051 Uiso 1 1 calc R . .
H56B H 0.7050 0.6840 0.4493 0.051 Uiso 1 1 calc R . .
C57 C 0.7078(7) 0.7736(4) 0.4280(3) 0.059(2) Uani 1 1 d . . .
H57A H 0.7625 0.8017 0.4293 0.071 Uiso 1 1 calc R . .
H57B H 0.6929 0.7783 0.3974 0.071 Uiso 1 1 calc R . .
C58 C 0.6000(8) 0.7879(4) 0.4481(3) 0.072(3) Uani 1 1 d . . .
H58A H 0.5480 0.7579 0.4497 0.108 Uiso 1 1 calc R . .
H58B H 0.5659 0.8256 0.4306 0.108 Uiso 1 1 calc R . .
H58C H 0.6158 0.7893 0.4770 0.108 Uiso 1 1 calc R . .
C59 C 1.0256(5) 0.6174(3) 0.4060(2) 0.0298(14) Uani 1 1 d . . .
H59A H 1.0078 0.6441 0.3768 0.036 Uiso 1 1 calc R . .
H59B H 1.0910 0.6314 0.4171 0.036 Uiso 1 1 calc R . .
C60 C 1.0589(6) 0.5571(3) 0.4026(2) 0.0388(17) Uani 1 1 d . . .
H60A H 1.0766 0.5301 0.4317 0.047 Uiso 1 1 calc R . .
H60B H 0.9943 0.5430 0.3910 0.047 Uiso 1 1 calc R . .
C61 C 1.1591(6) 0.5560(4) 0.3743(3) 0.049(2) Uani 1 1 d . . .
H61A H 1.2246 0.5684 0.3866 0.059 Uiso 1 1 calc R . .
H61B H 1.1427 0.5842 0.3456 0.059 Uiso 1 1 calc R . .
C62 C 1.1896(8) 0.4967(5) 0.3693(3) 0.073(3) Uani 1 1 d . . .
H62A H 1.2059 0.4684 0.3976 0.110 Uiso 1 1 calc R . .
H62B H 1.2560 0.4983 0.3512 0.110 Uiso 1 1 calc R . .
H62C H 1.1265 0.4848 0.3558 0.110 Uiso 1 1 calc R . .
C63 C 0.9250(6) 1.0193(3) 0.0698(2) 0.0361(16) Uani 1 1 d . . .
H63A H 0.9540 1.0221 0.0408 0.043 Uiso 1 1 calc R . .
H63B H 0.8525 1.0432 0.0658 0.043 Uiso 1 1 calc R . .
C64 C 1.0071(7) 1.0464(3) 0.0920(3) 0.0450(19) Uani 1 1 d . . .
H64A H 0.9775 1.0449 0.1206 0.054 Uiso 1 1 calc R . .
H64B H 1.0796 1.0224 0.0965 0.054 Uiso 1 1 calc R . .
C65 C 1.0292(8) 1.1083(4) 0.0682(3) 0.059(2) Uani 1 1 d . . .
H65A H 0.9568 1.1323 0.0629 0.071 Uiso 1 1 calc R . .
H65B H 1.0621 1.1098 0.0401 0.071 Uiso 1 1 calc R . .
C66 C 1.1079(9) 1.1338(5) 0.0924(3) 0.077(3) Uani 1 1 d . . .
H66A H 1.0827 1.1265 0.1220 0.115 Uiso 1 1 calc R . .
H66B H 1.1078 1.1758 0.0784 0.115 Uiso 1 1 calc R . .
H66C H 1.1842 1.1157 0.0924 0.115 Uiso 1 1 calc R . .
C67 C 1.0255(6) 0.8998(3) 0.0932(2) 0.0417(17) Uani 1 1 d . . .
H67A H 1.0912 0.9199 0.0977 0.050 Uiso 1 1 calc R . .
H67B H 1.0254 0.8628 0.1169 0.050 Uiso 1 1 calc R . .
C68 C 1.0385(7) 0.8865(4) 0.0520(3) 0.058(2) Uani 1 1 d . . .
H68A H 1.0336 0.9235 0.0282 0.070 Uiso 1 1 calc R . .
H68B H 0.9752 0.8642 0.0484 0.070 Uiso 1 1 calc R . .
C69 C 1.1504(6) 0.8516(4) 0.0484(3) 0.054(2) Uani 1 1 d . . .
H69A H 1.1526 0.8460 0.0197 0.065 Uiso 1 1 calc R . .
H69B H 1.2131 0.8753 0.0502 0.065 Uiso 1 1 calc R . .
C70 C 1.1709(8) 0.7937(4) 0.0813(3) 0.064(2) Uani 1 1 d . . .
H70A H 1.1823 0.7988 0.1095 0.096 Uiso 1 1 calc R . .
H70B H 1.2379 0.7732 0.0738 0.096 Uiso 1 1 calc R . .
H70C H 1.1057 0.7711 0.0822 0.096 Uiso 1 1 calc R . .
C71 C 0.8872(6) 0.9378(3) 0.1534(2) 0.0373(16) Uani 1 1 d . . .
H71C H 0.8856 0.8963 0.1701 0.045 Uiso 1 1 calc R . .
H71D H 0.9545 0.9526 0.1626 0.045 Uiso 1 1 calc R . .
C72 C 0.7817(7) 0.9715(3) 0.1628(2) 0.0438(18) Uani 1 1 d . . .
H72C H 0.7856 1.0132 0.1471 0.053 Uiso 1 1 calc R . .
H72D H 0.7151 0.9582 0.1519 0.053 Uiso 1 1 calc R . .
C73 C 0.7661(10) 0.9646(5) 0.2101(3) 0.079(3) Uani 1 1 d . . .
H73A H 0.7639 0.9227 0.2258 0.094 Uiso 1 1 calc R . .
H73B H 0.8321 0.9785 0.2208 0.094 Uiso 1 1 calc R . .
C74 C 0.6616(10) 0.9965(5) 0.2199(3) 0.085(4) Uani 1 1 d . . .
H74A H 0.6586 1.0371 0.2020 0.128 Uiso 1 1 calc R . .
H74B H 0.6628 0.9945 0.2502 0.128 Uiso 1 1 calc R . .
H74C H 0.5953 0.9786 0.2139 0.128 Uiso 1 1 calc R . .
C75 C 0.5361(6) 0.9159(3) -0.0045(2) 0.0309(14) Uani 1 1 d . . .
H75C H 0.5124 0.9552 -0.0029 0.037 Uiso 1 1 calc R . .
H75D H 0.5958 0.9201 -0.0262 0.037 Uiso 1 1 calc R . .
C76 C 0.4354(6) 0.8918(3) -0.0202(2) 0.0360(16) Uani 1 1 d . . .
H76C H 0.4548 0.8507 -0.0183 0.043 Uiso 1 1 calc R . .
H76D H 0.3709 0.8931 -0.0012 0.043 Uiso 1 1 calc R . .
C77 C 0.4004(6) 0.9257(3) -0.0663(2) 0.0413(17) Uani 1 1 d . . .
H77A H 0.3282 0.9125 -0.0729 0.050 Uiso 1 1 calc R . .
H77B H 0.3875 0.9674 -0.0687 0.050 Uiso 1 1 calc R . .
C78 C 0.4860(8) 0.9193(4) -0.0996(2) 0.062(2) Uani 1 1 d . . .
H78A H 0.5555 0.9358 -0.0951 0.093 Uiso 1 1 calc R . .
H78B H 0.4557 0.9398 -0.1284 0.093 Uiso 1 1 calc R . .
H78C H 0.5020 0.8780 -0.0967 0.093 Uiso 1 1 calc R . .
C79 C 0.6379(5) 0.8018(3) 0.0419(2) 0.0287(14) Uani 1 1 d . . .
H79C H 0.6741 0.7769 0.0690 0.034 Uiso 1 1 calc R . .
H79D H 0.5697 0.7837 0.0372 0.034 Uiso 1 1 calc R . .
C80 C 0.7194(6) 0.8043(3) 0.0047(2) 0.0388(16) Uani 1 1 d . . .
H80A H 0.6766 0.8178 -0.0228 0.047 Uiso 1 1 calc R . .
H80B H 0.7749 0.8329 0.0040 0.047 Uiso 1 1 calc R . .
C81 C 0.7816(7) 0.7454(3) 0.0088(3) 0.050(2) Uani 1 1 d . . .
H81B H 0.7270 0.7153 0.0162 0.060 Uiso 1 1 calc R . .
H81C H 0.8141 0.7463 -0.0193 0.060 Uiso 1 1 calc R . .
C82 C 0.8749(8) 0.7285(4) 0.0424(4) 0.077(3) Uani 1 1 d . . .
H82A H 0.9270 0.7593 0.0364 0.115 Uiso 1 1 calc R . .
H82B H 0.9154 0.6922 0.0416 0.115 Uiso 1 1 calc R . .
H82C H 0.8426 0.7232 0.0708 0.115 Uiso 1 1 calc R . .
C83 C 0.4813(5) 0.8611(3) 0.0848(2) 0.0282(14) Uani 1 1 d . . .
H83C H 0.4191 0.8461 0.0725 0.034 Uiso 1 1 calc R . .
H83D H 0.5069 0.8310 0.1117 0.034 Uiso 1 1 calc R . .
C84 C 0.4371(5) 0.9160(3) 0.0952(2) 0.0334(15) Uani 1 1 d . . .
H84C H 0.4995 0.9309 0.1074 0.040 Uiso 1 1 calc R . .
H84D H 0.4118 0.9460 0.0682 0.040 Uiso 1 1 calc R . .
C85 C 0.3409(5) 0.9069(3) 0.1264(2) 0.0339(15) Uani 1 1 d . . .
H85A H 0.3668 0.8779 0.1538 0.041 Uiso 1 1 calc R . .
H85B H 0.2793 0.8909 0.1147 0.041 Uiso 1 1 calc R . .
C86 C 0.2955(6) 0.9622(3) 0.1353(3) 0.048(2) Uani 1 1 d . . .
H86A H 0.3559 0.9783 0.1471 0.072 Uiso 1 1 calc R . .
H86B H 0.2346 0.9535 0.1561 0.072 Uiso 1 1 calc R . .
H86C H 0.2667 0.9906 0.1086 0.072 Uiso 1 1 calc R . .
Pt3 Pt 0.541225(18) 0.330462(10) 0.178359(7) 0.01923(5) Uani 1 1 d . . .
P5 P 0.68322(12) 0.38183(7) 0.19160(5) 0.0215(3) Uani 1 1 d . . .
P6 P 0.39305(14) 0.28890(7) 0.15762(5) 0.0261(3) Uani 1 1 d . . .
Cl3 Cl 0.54339(14) 0.26576(7) 0.24893(5) 0.0356(4) Uani 1 1 d . . .
C87 C 0.5343(5) 0.3857(2) 0.12073(17) 0.0185(11) Uani 1 1 d . . .
C88 C 0.5262(5) 0.4206(2) 0.08520(18) 0.0203(12) Uani 1 1 d . . .
C89 C 0.5136(5) 0.4607(3) 0.04266(18) 0.0209(12) Uani 1 1 d . . .
C90 C 0.4093(5) 0.4897(3) 0.02680(18) 0.0208(12) Uani 1 1 d . . .
C91 C 0.2994(4) 0.4841(3) 0.05246(19) 0.0239(13) Uani 1 1 d . . .
H91A H 0.3090 0.4571 0.0824 0.029 Uiso 1 1 calc R . .
C92 C 0.2586(5) 0.5453(3) 0.05084(18) 0.0215(12) Uani 1 1 d . . .
C93 C 0.2362(6) 0.5661(3) 0.0853(2) 0.0346(16) Uani 1 1 d . . .
H93A H 0.2468 0.5409 0.1137 0.042 Uiso 1 1 calc R . .
C94 C 0.1979(6) 0.6244(3) 0.0781(3) 0.0423(18) Uani 1 1 d . . .
H94A H 0.1831 0.6386 0.1018 0.051 Uiso 1 1 calc R . .
C95 C 0.2150(4) 0.4652(3) 0.02574(19) 0.0219(12) Uani 1 1 d . . .
C96 C 0.1556(5) 0.4158(3) 0.0388(2) 0.0264(13) Uani 1 1 d . . .
H96A H 0.1671 0.3893 0.0668 0.032 Uiso 1 1 calc R . .
C97 C 0.0792(5) 0.4052(3) 0.0106(2) 0.0308(14) Uani 1 1 d . . .
H97A H 0.0388 0.3714 0.0193 0.037 Uiso 1 1 calc R . .
C98 C 0.0626(5) 0.4444(3) -0.0303(2) 0.0313(14) Uani 1 1 d . . .
H98A H 0.0084 0.4381 -0.0491 0.038 Uiso 1 1 calc R . .
C99 C 0.6053(5) 0.4725(2) 0.01442(18) 0.0209(12) Uani 1 1 d . . .
C100 C 0.7254(5) 0.4461(3) 0.02482(18) 0.0228(12) Uani 1 1 d . . .
H100 H 0.7350 0.4191 0.0548 0.027 Uiso 1 1 calc R . .
C101 C 0.7558(5) 0.4167(3) -0.0090(2) 0.0252(13) Uani 1 1 d . . .
C102 C 0.7957(5) 0.3601(3) -0.0019(2) 0.0296(14) Uani 1 1 d . . .
H102 H 0.8081 0.3349 0.0266 0.035 Uiso 1 1 calc R . .
C103 C 0.8182(6) 0.3394(3) -0.0372(2) 0.0403(17) Uani 1 1 d . . .
H103 H 0.8447 0.3000 -0.0325 0.048 Uiso 1 1 calc R . .
C104 C 0.7993(5) 0.4973(3) 0.01568(18) 0.0225(12) Uani 1 1 d . . .
C105 C 0.8759(5) 0.5075(3) 0.0438(2) 0.0261(13) Uani 1 1 d . . .
H105 H 0.8858 0.4815 0.0721 0.031 Uiso 1 1 calc R . .
C106 C 0.6339(5) 0.4580(3) 0.1806(2) 0.0308(14) Uani 1 1 d . . .
H10G H 0.6923 0.4782 0.1903 0.037 Uiso 1 1 calc R . .
H10H H 0.6239 0.4758 0.1492 0.037 Uiso 1 1 calc R . .
C107 C 0.5239(6) 0.4673(3) 0.2023(2) 0.0367(16) Uani 1 1 d . . .
H10I H 0.4725 0.4383 0.1999 0.044 Uiso 1 1 calc R . .
H10J H 0.5389 0.4606 0.2332 0.044 Uiso 1 1 calc R . .
C108 C 0.4659(6) 0.5277(3) 0.1833(3) 0.049(2) Uani 1 1 d . . .
H10K H 0.5166 0.5568 0.1861 0.059 Uiso 1 1 calc R . .
H10L H 0.4516 0.5347 0.1523 0.059 Uiso 1 1 calc R . .
C109 C 0.3555(7) 0.5360(4) 0.2048(3) 0.064(3) Uani 1 1 d . . .
H10A H 0.3696 0.5316 0.2351 0.096 Uiso 1 1 calc R . .
H10B H 0.3053 0.5069 0.2025 0.096 Uiso 1 1 calc R . .
H10C H 0.3202 0.5750 0.1906 0.096 Uiso 1 1 calc R . .
C110 C 0.7426(5) 0.3574(3) 0.24597(18) 0.0298(14) Uani 1 1 d . . .
H11B H 0.6806 0.3580 0.2662 0.036 Uiso 1 1 calc R . .
H11C H 0.7728 0.3165 0.2521 0.036 Uiso 1 1 calc R . .
C111 C 0.8353(6) 0.3917(3) 0.2556(2) 0.0381(16) Uani 1 1 d . . .
H11D H 0.9022 0.3869 0.2386 0.046 Uiso 1 1 calc R . .
H11E H 0.8093 0.4335 0.2466 0.046 Uiso 1 1 calc R . .
C112 C 0.8683(7) 0.3728(4) 0.3027(2) 0.050(2) Uani 1 1 d . . .
H11F H 0.9005 0.3320 0.3111 0.061 Uiso 1 1 calc R . .
H11K H 0.8002 0.3744 0.3199 0.061 Uiso 1 1 calc R . .
C113 C 0.9535(7) 0.4103(4) 0.3130(3) 0.056(2) Uani 1 1 d . . .
H11G H 0.9204 0.4503 0.3065 0.084 Uiso 1 1 calc R . .
H11H H 1.0206 0.4096 0.2956 0.084 Uiso 1 1 calc R . .
H11I H 0.9744 0.3953 0.3435 0.084 Uiso 1 1 calc R . .
C114 C 0.8013(5) 0.3848(3) 0.15542(19) 0.0277(14) Uani 1 1 d . . .
H11L H 0.7772 0.4102 0.1265 0.033 Uiso 1 1 calc R . .
H11M H 0.8626 0.4031 0.1653 0.033 Uiso 1 1 calc R . .
C115 C 0.8480(5) 0.3263(3) 0.1517(2) 0.0332(15) Uani 1 1 d . . .
H11N H 0.8793 0.3019 0.1799 0.040 Uiso 1 1 calc R . .
H11Q H 0.7862 0.3062 0.1439 0.040 Uiso 1 1 calc R . .
C116 C 0.9394(6) 0.3332(3) 0.1182(2) 0.0345(15) Uani 1 1 d . . .
H11R H 0.9080 0.3580 0.0901 0.041 Uiso 1 1 calc R . .
H11U H 1.0010 0.3532 0.1261 0.041 Uiso 1 1 calc R . .
C117 C 0.9869(6) 0.2762(4) 0.1135(3) 0.050(2) Uani 1 1 d . . .
H11G H 0.9278 0.2577 0.1031 0.076 Uiso 1 1 calc R . .
H11H H 1.0154 0.2508 0.1414 0.076 Uiso 1 1 calc R . .
H11I H 1.0484 0.2831 0.0929 0.076 Uiso 1 1 calc R . .
C118 C 0.3703(5) 0.2152(3) 0.1899(2) 0.0299(14) Uani 1 1 d . . .
H11V H 0.4398 0.1904 0.1895 0.036 Uiso 1 1 calc R . .
H11W H 0.3588 0.2151 0.2199 0.036 Uiso 1 1 calc R . .
C119 C 0.2720(7) 0.1877(3) 0.1766(3) 0.052(2) Uani 1 1 d . . .
H11X H 0.2816 0.1889 0.1463 0.063 Uiso 1 1 calc R . .
H11Y H 0.2018 0.2114 0.1783 0.063 Uiso 1 1 calc R . .
C120 C 0.2589(8) 0.1251(4) 0.2035(3) 0.056(2) Uani 1 1 d . . .
H12A H 0.2540 0.1234 0.2341 0.068 Uiso 1 1 calc R . .
H12B H 0.1870 0.1131 0.1954 0.068 Uiso 1 1 calc R . .
C121 C 0.3472(11) 0.0843(4) 0.1993(4) 0.098(4) Uani 1 1 d . . .
H12C H 0.4172 0.0924 0.2110 0.146 Uiso 1 1 calc R . .
H12D H 0.3568 0.0876 0.1690 0.146 Uiso 1 1 calc R . .
H12E H 0.3282 0.0450 0.2151 0.146 Uiso 1 1 calc R . .
C122 C 0.2620(5) 0.3327(3) 0.1577(2) 0.0321(15) Uani 1 1 d . . .
H12E H 0.2623 0.3692 0.1335 0.039 Uiso 1 1 calc R . .
H12F H 0.1985 0.3114 0.1529 0.039 Uiso 1 1 calc R . .
C123 C 0.2436(6) 0.3476(3) 0.1986(2) 0.0380(17) Uani 1 1 d . . .
H12G H 0.3046 0.3711 0.2025 0.046 Uiso 1 1 calc R . .
H12H H 0.2483 0.3112 0.2230 0.046 Uiso 1 1 calc R . .
C124 C 0.1302(6) 0.3812(3) 0.2001(2) 0.0390(17) Uani 1 1 d . . .
H12I H 0.0694 0.3570 0.1973 0.047 Uiso 1 1 calc R . .
H12J H 0.1231 0.3873 0.2286 0.047 Uiso 1 1 calc R . .
C125 C 0.1121(7) 0.4397(3) 0.1660(3) 0.0461(19) Uani 1 1 d . . .
H12K H 0.1097 0.4340 0.1377 0.069 Uiso 1 1 calc R . .
H12L H 0.1740 0.4634 0.1673 0.069 Uiso 1 1 calc R . .
H12M H 0.0409 0.4594 0.1710 0.069 Uiso 1 1 calc R . .
C126 C 0.4040(6) 0.2873(3) 0.1019(2) 0.0375(17) Uani 1 1 d . . .
H12K H 0.3411 0.2670 0.0953 0.045 Uiso 1 1 calc R . .
H12L H 0.3980 0.3276 0.0822 0.045 Uiso 1 1 calc R . .
C127 C 0.5171(7) 0.2561(3) 0.0948(2) 0.0420(18) Uani 1 1 d . . .
H12M H 0.5785 0.2709 0.1076 0.050 Uiso 1 1 calc R . .
H12N H 0.5157 0.2141 0.1100 0.050 Uiso 1 1 calc R . .
C128 C 0.5425(8) 0.2643(4) 0.0475(2) 0.055(2) Uani 1 1 d . . .
H12U H 0.4821 0.2488 0.0347 0.065 Uiso 1 1 calc R . .
H12V H 0.5432 0.3063 0.0320 0.065 Uiso 1 1 calc R . .
C129 C 0.6550(8) 0.2337(4) 0.0420(3) 0.062(3) Uani 1 1 d . . .
H12O H 0.6578 0.1930 0.0599 0.093 Uiso 1 1 calc R . .
H12P H 0.7159 0.2529 0.0506 0.093 Uiso 1 1 calc R . .
H12Q H 0.6639 0.2354 0.0118 0.093 Uiso 1 1 calc R . .
Pt4 Pt 0.969042(19) 0.828487(10) 0.677406(7) 0.02328(6) Uani 1 1 d . . .
P7 P 1.12125(14) 0.86744(7) 0.69753(5) 0.0272(3) Uani 1 1 d . . .
P8 P 0.81392(14) 0.79257(7) 0.65605(5) 0.0263(3) Uani 1 1 d . . .
Cl4 Cl 0.94868(18) 0.76459(9) 0.74729(6) 0.0512(5) Uani 1 1 d . . .
C130 C 0.9833(5) 0.8848(3) 0.62016(19) 0.0240(13) Uani 1 1 d . . .
C131 C 0.9904(5) 0.9191(3) 0.58544(19) 0.0234(13) Uani 1 1 d . . .
C132 C 0.9955(5) 0.9603(2) 0.54282(18) 0.0210(12) Uani 1 1 d . . .
C133 C 1.0956(5) 0.9665(3) 0.51894(19) 0.0226(12) Uani 1 1 d . . .
C134 C 1.0984(5) 1.0045(3) 0.47760(19) 0.0234(13) Uani 1 1 d . . .
C135 C 1.2156(5) 1.0037(3) 0.4574(2) 0.0252(13) Uani 1 1 d . . .
H135 H 1.2182 1.0311 0.4276 0.030 Uiso 1 1 calc R . .
C136 C 1.2968(5) 1.0169(3) 0.4885(2) 0.0291(14) Uani 1 1 d . . .
C137 C 1.3708(5) 1.0602(3) 0.4788(2) 0.0332(16) Uani 1 1 d . . .
H137 H 1.3758 1.0851 0.4502 0.040 Uiso 1 1 calc R . .
C138 C 1.4373(6) 1.0668(3) 0.5111(3) 0.0433(19) Uani 1 1 d . . .
H138 H 1.4860 1.0974 0.5047 0.052 Uiso 1 1 calc R . .
C139 C 1.4337(6) 1.0296(4) 0.5524(3) 0.0442(18) Uani 1 1 d . . .
H139 H 1.4808 1.0341 0.5742 0.053 Uiso 1 1 calc R . .
C140 C 1.3606(5) 0.9852(3) 0.5620(2) 0.0351(16) Uani 1 1 d . . .
H14F H 1.3578 0.9595 0.5904 0.042 Uiso 1 1 calc R . .
C141 C 1.2926(5) 0.9785(3) 0.5305(2) 0.0268(14) Uani 1 1 d . . .
C142 C 1.2083(5) 0.9329(3) 0.5345(2) 0.0250(13) Uani 1 1 d . . .
H142 H 1.2052 0.9054 0.5642 0.030 Uiso 1 1 calc R . .
C143 C 1.2413(5) 0.9023(3) 0.5014(2) 0.0292(14) Uani 1 1 d . . .
C144 C 1.2653(6) 0.8432(3) 0.5094(2) 0.0367(16) Uani 1 1 d . . .
H144 H 1.2639 0.8173 0.5378 0.044 Uiso 1 1 calc R . .
C145 C 1.2917(7) 0.8225(3) 0.4748(3) 0.0472(19) Uani 1 1 d . . .
H145 H 1.3078 0.7820 0.4799 0.057 Uiso 1 1 calc R . .
C146 C 1.2948(7) 0.8596(3) 0.4334(3) 0.0460(19) Uani 1 1 d . . .
H146 H 1.3120 0.8446 0.4103 0.055 Uiso 1 1 calc R . .
C147 C 1.2724(6) 0.9197(3) 0.4257(2) 0.0383(17) Uani 1 1 d . . .
H147 H 1.2760 0.9457 0.3975 0.046 Uiso 1 1 calc R . .
C148 C 1.2451(5) 0.9406(3) 0.4597(2) 0.0283(14) Uani 1 1 d . . .
C149 C 1.2395(6) 0.8676(4) 0.6627(2) 0.045(2) Uani 1 1 d . . .
H14B H 1.2239 0.8979 0.6349 0.054 Uiso 1 1 calc R . .
H14C H 1.3069 0.8772 0.6757 0.054 Uiso 1 1 calc R . .
C150 C 1.2640(7) 0.8074(4) 0.6549(2) 0.053(2) Uani 1 1 d . . .
H15H H 1.2699 0.7766 0.6829 0.063 Uiso 1 1 calc R . .
H15I H 1.1998 0.8001 0.6388 0.063 Uiso 1 1 calc R . .
C151 C 1.3704(7) 0.8034(5) 0.6302(3) 0.066(3) Uani 1 1 d . . .
H15N H 1.4353 0.8100 0.6463 0.079 Uiso 1 1 calc R . .
H15O H 1.3653 0.8342 0.6021 0.079 Uiso 1 1 calc R . .
C152 C 1.3893(10) 0.7448(5) 0.6231(3) 0.087(4) Uani 1 1 d . . .
H15B H 1.3237 0.7376 0.6082 0.130 Uiso 1 1 calc R . .
H15C H 1.4002 0.7146 0.6508 0.130 Uiso 1 1 calc R . .
H15D H 1.4562 0.7442 0.6056 0.130 Uiso 1 1 calc R . .
C153 C 1.1748(5) 0.8320(3) 0.75159(19) 0.0302(14) Uani 1 1 d . . .
H15B H 1.1117 0.8304 0.7717 0.036 Uiso 1 1 calc R . .
H15C H 1.2014 0.7916 0.7539 0.036 Uiso 1 1 calc R . .
C154 C 1.2717(6) 0.8610(3) 0.7663(2) 0.0389(17) Uani 1 1 d . . .
H15D H 1.3407 0.8550 0.7507 0.047 Uiso 1 1 calc R . .
H15E H 1.2520 0.9033 0.7587 0.047 Uiso 1 1 calc R . .
C155 C 1.2952(7) 0.8371(3) 0.8138(2) 0.049(2) Uani 1 1 d . . .
H15J H 1.3661 0.8515 0.8204 0.058 Uiso 1 1 calc R . .
H15K H 1.3062 0.7942 0.8218 0.058 Uiso 1 1 calc R . .
C156 C 1.2029(9) 0.8533(5) 0.8407(3) 0.072(3) Uani 1 1 d . . .
H15F H 1.1327 0.8384 0.8349 0.108 Uiso 1 1 calc R . .
H15G H 1.1928 0.8957 0.8335 0.108 Uiso 1 1 calc R . .
H15L H 1.2233 0.8364 0.8711 0.108 Uiso 1 1 calc R . .
C157 C 1.0864(6) 0.9428(3) 0.6949(2) 0.0401(17) Uani 1 1 d . . .
H15F H 1.1561 0.9602 0.6991 0.048 Uiso 1 1 calc R . .
H15G H 1.0561 0.9644 0.6659 0.048 Uiso 1 1 calc R . .
C158 C 1.0001(7) 0.9504(3) 0.7284(3) 0.056(2) Uani 1 1 d . A .
H15L H 0.9371 0.9262 0.7282 0.067 Uiso 1 1 calc R . .
H15M H 1.0362 0.9359 0.7572 0.067 Uiso 1 1 calc R . .
C159 C 0.9535(10) 1.0122(4) 0.7209(4) 0.085(4) Uani 1 1 d . . .
H15P H 0.9304 1.0178 0.7486 0.102 Uiso 0.47(2) 1 calc PR A 1
H15Q H 1.0126 1.0388 0.7088 0.102 Uiso 0.47(2) 1 calc PR A 1
H15R H 0.9105 1.0246 0.6935 0.102 Uiso 0.53(2) 1 d PR A 2
H15S H 1.0178 1.0367 0.7171 0.102 Uiso 0.53(2) 1 d PR A 2
C160 C 0.8552(17) 1.0263(10) 0.6909(9) 0.088(10) Uani 0.47(2) 1 d P A 1
H16B H 0.8225 1.0656 0.6882 0.132 Uiso 0.47(2) 1 calc PR A 1
H16C H 0.7987 0.9984 0.7021 0.132 Uiso 0.47(2) 1 calc PR A 1
H16D H 0.8796 1.0243 0.6627 0.132 Uiso 0.47(2) 1 calc PR A 1
C16' C 0.8844(19) 1.0240(10) 0.7519(10) 0.123(14) Uani 0.53(2) 1 d P A 2
H16E H 0.8059 1.0213 0.7448 0.185 Uiso 0.53(2) 1 calc PR A 2
H16F H 0.8944 1.0633 0.7529 0.185 Uiso 0.53(2) 1 calc PR A 2
H16G H 0.9041 0.9959 0.7799 0.185 Uiso 0.53(2) 1 calc PR A 2
C161 C 0.7908(6) 0.8118(3) 0.5984(2) 0.0376(16) Uani 1 1 d . . .
H16F H 0.7169 0.7991 0.5932 0.045 Uiso 1 1 calc R . .
H16G H 0.7869 0.8546 0.5863 0.045 Uiso 1 1 calc R . .
C162 C 0.8774(8) 0.7867(4) 0.5748(2) 0.056(2) Uani 1 1 d . . .
H16L H 0.8680 0.7448 0.5808 0.067 Uiso 1 1 calc R . .
H16M H 0.9530 0.7906 0.5853 0.067 Uiso 1 1 calc R . .
C163 C 0.8697(10) 0.8169(5) 0.5255(3) 0.083(3) Uani 1 1 d . . .
H16N H 0.7959 0.8107 0.5147 0.100 Uiso 1 1 calc R . .
H16O H 0.8737 0.8592 0.5197 0.100 Uiso 1 1 calc R . .
C164 C 0.9573(12) 0.7958(6) 0.5026(4) 0.111(5) Uani 1 1 d . . .
H16H H 0.9592 0.7534 0.5107 0.166 Uiso 1 1 calc R . .
H16I H 1.0298 0.8072 0.5098 0.166 Uiso 1 1 calc R . .
H16J H 0.9428 0.8123 0.4717 0.166 Uiso 1 1 calc R . .
C165 C 0.6854(6) 0.8200(3) 0.6765(2) 0.0395(17) Uani 1 1 d . . .
H16D H 0.6202 0.8069 0.6645 0.047 Uiso 1 1 calc R . .
H16E H 0.6849 0.8023 0.7080 0.047 Uiso 1 1 calc R . .
C166 C 0.6696(6) 0.8850(3) 0.6665(2) 0.0367(16) Uani 1 1 d . . .
H16H H 0.6703 0.9031 0.6350 0.044 Uiso 1 1 calc R . .
H16I H 0.7337 0.8985 0.6788 0.044 Uiso 1 1 calc R . .
C167 C 0.5615(7) 0.9054(4) 0.6836(3) 0.058(2) Uani 1 1 d . . .
H16J H 0.4979 0.8928 0.6704 0.069 Uiso 1 1 calc R . .
H16K H 0.5598 0.8857 0.7149 0.069 Uiso 1 1 calc R . .
C168 C 0.5433(9) 0.9687(4) 0.6762(3) 0.072(3) Uani 1 1 d . . .
H16B H 0.5348 0.9886 0.6454 0.107 Uiso 1 1 calc R . .
H16C H 0.6079 0.9823 0.6875 0.107 Uiso 1 1 calc R . .
H16P H 0.4751 0.9770 0.6909 0.107 Uiso 1 1 calc R . .
C169 C 0.8104(5) 0.7136(3) 0.6758(2) 0.0313(14) Uani 1 1 d . . .
H16B H 0.8668 0.6963 0.6600 0.038 Uiso 1 1 calc R . .
H16C H 0.8336 0.7002 0.7064 0.038 Uiso 1 1 calc R . .
C170 C 0.6975(6) 0.6903(3) 0.6718(2) 0.0365(16) Uani 1 1 d . . .
H17A H 0.6714 0.7052 0.6415 0.044 Uiso 1 1 calc R . .
H17B H 0.6417 0.7049 0.6894 0.044 Uiso 1 1 calc R . .
C171 C 0.7035(7) 0.6240(3) 0.6863(3) 0.0431(18) Uani 1 1 d . . .
H17C H 0.7338 0.6091 0.7160 0.052 Uiso 1 1 calc R . .
H17D H 0.7560 0.6095 0.6676 0.052 Uiso 1 1 calc R . .
C172 C 0.5887(7) 0.6008(4) 0.6846(3) 0.053(2) Uani 1 1 d . . .
H17E H 0.5613 0.6126 0.6548 0.080 Uiso 1 1 calc R . .
H17F H 0.5355 0.6165 0.7020 0.080 Uiso 1 1 calc R . .
H17G H 0.5957 0.5583 0.6959 0.080 Uiso 1 1 calc R . .
C180 C 0.3978(18) 0.4028(6) -0.0515(6) 0.184(10) Uani 1 1 d . . .
H18B H 0.3613 0.3799 -0.0255 0.275 Uiso 1 1 calc R . .
H18C H 0.3555 0.4406 -0.0630 0.275 Uiso 1 1 calc R . .
H18D H 0.4748 0.4085 -0.0444 0.275 Uiso 1 1 calc R . .
C181 C 0.4002(7) 0.3752(3) -0.0801(2) 0.099(4) Uani 1 1 d G . .
C182 C 0.4992(6) 0.3441(3) -0.0853(3) 0.098(5) Uani 1 1 d G . .
H18E H 0.5628 0.3421 -0.0675 0.118 Uiso 1 1 calc R . .
C183 C 0.5053(7) 0.3160(3) -0.1165(3) 0.108(5) Uani 1 1 d G . .
H18F H 0.5730 0.2948 -0.1200 0.130 Uiso 1 1 calc R . .
C184 C 0.4123(9) 0.3190(3) -0.1425(3) 0.133(7) Uani 1 1 d G . .
H18G H 0.4165 0.2998 -0.1639 0.159 Uiso 1 1 calc R . .
C185 C 0.3132(7) 0.3501(4) -0.1374(2) 0.136(7) Uani 1 1 d G . .
H18H H 0.2497 0.3521 -0.1552 0.163 Uiso 1 1 calc R . .
C186 C 0.3072(6) 0.3782(3) -0.1062(3) 0.078(3) Uani 1 1 d G . .
H18I H 0.2395 0.3994 -0.1026 0.093 Uiso 1 1 calc R . .
C190 C 0.894(2) 0.9300(11) 0.4080(8) 0.232(12) Uiso 1 1 d . . .
H19A H 0.8473 0.9143 0.4332 0.349 Uiso 1 1 calc R . .
H19B H 0.8738 0.9718 0.3959 0.349 Uiso 1 1 calc R . .
H19C H 0.9731 0.9234 0.4165 0.349 Uiso 1 1 calc R . .
C191 C 0.8766(11) 0.9063(4) 0.3815(3) 0.157(9) Uani 1 1 d G . .
C192 C 0.9625(7) 0.8686(5) 0.3742(4) 0.157(10) Uani 1 1 d G . .
H19A H 1.0317 0.8626 0.3896 0.188 Uiso 1 1 calc R . .
C193 C 0.9470(11) 0.8395(4) 0.3443(4) 0.218(15) Uani 1 1 d G . .
H19B H 1.0057 0.8137 0.3393 0.261 Uiso 1 1 calc R . .
C194 C 0.8457(15) 0.8482(6) 0.3218(3) 0.249(19) Uani 1 1 d G . .
H19C H 0.8352 0.8283 0.3014 0.299 Uiso 1 1 calc R . .
C195 C 0.7599(9) 0.8859(6) 0.3292(4) 0.227(17) Uani 1 1 d G . .
H19D H 0.6906 0.8919 0.3138 0.272 Uiso 1 1 calc R . .
C196 C 0.7753(8) 0.9150(4) 0.3590(4) 0.169(12) Uani 1 1 d G . .
H19E H 0.7166 0.9407 0.3641 0.203 Uiso 1 1 calc R . .

loop_
_atom_site_aniso_label
_atom_site_aniso_U_11
_atom_site_aniso_U_22
_atom_site_aniso_U_33
_atom_site_aniso_U_23
_atom_site_aniso_U_13
_atom_site_aniso_U_12
Pt1 0.02072(12) 0.02464(12) 0.01699(11) -0.00268(9) 0.00114(8) -0.00196(9)
Pt2 0.02230(12) 0.02256(11) 0.01767(11) -0.00312(9) -0.00050(8) -0.00203(9)
P1 0.0232(8) 0.0311(9) 0.0247(8) -0.0075(7) 0.0014(6) -0.0026(7)
P2 0.0217(8) 0.0289(8) 0.0211(8) -0.0070(6) 0.0007(6) -0.0032(6)
P3 0.0241(8) 0.0268(8) 0.0301(9) -0.0094(7) -0.0033(6) -0.0018(7)
P4 0.0238(8) 0.0216(7) 0.0209(8) -0.0062(6) -0.0021(6) 0.0001(6)
Cl1 0.0410(10) 0.0458(10) 0.0219(8) 0.0046(7) -0.0030(6) -0.0160(8)
Cl2 0.0429(10) 0.0384(9) 0.0234(8) 0.0034(7) -0.0038(6) -0.0146(8)
C1 0.018(3) 0.021(3) 0.024(3) -0.002(2) 0.000(2) 0.003(2)
C2 0.014(3) 0.032(3) 0.026(3) -0.010(3) 0.000(2) -0.004(2)
C3 0.013(3) 0.026(3) 0.023(3) -0.005(2) 0.002(2) -0.005(2)
C4 0.020(3) 0.029(3) 0.019(3) -0.004(2) -0.002(2) -0.002(2)
C5 0.017(3) 0.028(3) 0.015(3) -0.003(2) 0.002(2) -0.001(2)
C6 0.016(3) 0.030(3) 0.022(3) -0.007(2) 0.001(2) 0.000(2)
C7 0.014(3) 0.033(3) 0.028(3) -0.012(3) -0.002(2) -0.001(2)
C8 0.016(3) 0.020(3) 0.024(3) 0.001(2) 0.000(2) 0.002(2)
C9 0.015(3) 0.024(3) 0.023(3) -0.004(2) -0.002(2) 0.002(2)
C10 0.012(3) 0.028(3) 0.024(3) -0.005(2) 0.004(2) -0.003(2)
C11 0.009(3) 0.040(4) 0.022(3) -0.004(3) 0.007(2) -0.002(2)
C12 0.013(3) 0.037(4) 0.042(4) -0.015(3) 0.002(2) 0.000(3)
C13 0.017(3) 0.033(4) 0.055(5) -0.013(3) 0.008(3) 0.000(3)
C14 0.018(3) 0.037(4) 0.072(6) -0.024(4) 0.006(3) -0.009(3)
C15 0.018(3) 0.050(5) 0.073(6) -0.035(4) -0.010(3) 0.006(3)
C16 0.018(3) 0.036(4) 0.048(4) -0.017(3) -0.005(3) 0.004(3)
C17 0.015(3) 0.029(3) 0.036(4) -0.017(3) 0.001(2) 0.001(2)
C18 0.021(3) 0.024(3) 0.022(3) -0.004(2) -0.002(2) 0.000(2)
C19 0.013(3) 0.032(3) 0.033(3) -0.015(3) 0.001(2) 0.001(2)
C20 0.014(3) 0.038(4) 0.031(3) -0.016(3) 0.004(2) -0.002(3)
C21 0.027(4) 0.051(4) 0.038(4) -0.018(3) 0.008(3) -0.005(3)
C22 0.045(4) 0.052(5) 0.046(5) -0.029(4) 0.012(3) -0.009(4)
C23 0.042(4) 0.042(4) 0.054(5) -0.026(4) 0.008(3) -0.004(3)
C24 0.030(4) 0.036(4) 0.044(4) -0.018(3) 0.000(3) -0.002(3)
C25 0.015(3) 0.029(3) 0.021(3) -0.002(2) -0.002(2) 0.003(2)
C26 0.015(3) 0.031(3) 0.028(3) -0.008(3) -0.001(2) 0.001(2)
C27 0.025(3) 0.038(4) 0.024(3) -0.004(3) -0.003(2) 0.000(3)
C28 0.025(4) 0.046(4) 0.045(4) -0.020(4) -0.005(3) 0.002(3)
C29 0.020(3) 0.039(4) 0.058(5) -0.014(4) 0.001(3) -0.007(3)
C30 0.019(3) 0.042(4) 0.031(4) -0.004(3) 0.007(2) -0.006(3)
C31 0.011(3) 0.034(3) 0.027(3) -0.009(3) 0.004(2) 0.001(2)
C32 0.016(3) 0.031(3) 0.020(3) -0.001(2) 0.005(2) -0.003(2)
C33 0.018(3) 0.037(4) 0.031(3) -0.009(3) 0.006(2) -0.003(3)
C34 0.037(4) 0.046(4) 0.029(4) -0.015(3) 0.009(3) -0.003(3)
C35 0.049(5) 0.046(4) 0.042(4) -0.020(4) 0.013(3) -0.005(4)
C36 0.047(5) 0.040(4) 0.057(5) -0.020(4) 0.014(4) 0.001(4)
C37 0.023(3) 0.037(4) 0.037(4) -0.007(3) 0.002(3) 0.002(3)
C38 0.016(3) 0.033(3) 0.025(3) -0.008(3) -0.001(2) -0.002(2)
C39 0.045(4) 0.034(4) 0.032(4) -0.006(3) 0.000(3) -0.015(3)
C40 0.047(4) 0.039(4) 0.046(5) -0.014(3) 0.007(3) -0.014(3)
C41 0.091(7) 0.050(5) 0.067(6) -0.009(5) -0.014(5) -0.038(5)
C42 0.081(7) 0.060(6) 0.056(6) -0.016(5) 0.009(5) -0.041(5)
C43 0.030(4) 0.038(4) 0.037(4) -0.010(3) 0.008(3) -0.005(3)
C44 0.038(4) 0.036(4) 0.049(5) -0.014(3) 0.005(3) -0.004(3)
C45 0.037(4) 0.043(4) 0.035(4) -0.008(3) 0.001(3) 0.003(3)
C46 0.059(5) 0.044(5) 0.063(6) -0.009(4) 0.015(4) 0.002(4)
C47 0.036(4) 0.047(4) 0.032(4) -0.007(3) -0.005(3) -0.011(3)
C48 0.065(6) 0.113(9) 0.053(6) -0.055(6) 0.007(4) -0.013(6)
C49 0.096(9) 0.29(2) 0.050(7) -0.085(11) 0.009(6) -0.045(12)
C50 0.188(16) 0.26(2) 0.047(7) 0.021(10) -0.023(8) -0.175(16)
C51 0.028(3) 0.036(4) 0.024(3) -0.009(3) -0.002(2) 0.002(3)
C52 0.044(4) 0.049(4) 0.032(4) -0.017(3) -0.008(3) -0.004(4)
C53 0.047(5) 0.092(7) 0.036(4) -0.026(5) -0.009(3) -0.010(5)
C54 0.065(6) 0.086(7) 0.071(7) -0.046(6) -0.033(5) 0.006(5)
C55 0.035(4) 0.031(3) 0.030(4) -0.006(3) 0.000(3) -0.005(3)
C56 0.045(4) 0.038(4) 0.043(4) -0.013(3) 0.009(3) 0.003(3)
C57 0.057(6) 0.048(5) 0.067(6) -0.016(4) -0.005(4) 0.010(4)
C58 0.061(6) 0.069(6) 0.081(7) -0.023(5) 0.000(5) 0.026(5)
C59 0.024(3) 0.041(4) 0.025(3) -0.013(3) 0.003(2) -0.004(3)
C60 0.034(4) 0.044(4) 0.037(4) -0.012(3) -0.005(3) 0.011(3)
C61 0.028(4) 0.078(6) 0.048(5) -0.032(4) 0.001(3) 0.012(4)
C62 0.056(6) 0.095(8) 0.075(7) -0.045(6) -0.005(5) 0.035(6)
C63 0.041(4) 0.036(4) 0.027(4) -0.001(3) 0.000(3) -0.013(3)
C64 0.045(4) 0.039(4) 0.049(5) -0.009(4) -0.008(3) -0.011(3)
C65 0.077(6) 0.048(5) 0.050(5) -0.004(4) -0.005(4) -0.032(5)
C66 0.093(8) 0.067(7) 0.083(8) -0.037(6) 0.016(6) -0.029(6)
C67 0.036(4) 0.044(4) 0.047(5) -0.017(4) -0.008(3) -0.005(3)
C68 0.034(4) 0.087(7) 0.057(5) -0.028(5) 0.002(4) 0.009(4)
C69 0.033(4) 0.074(6) 0.062(6) -0.031(5) 0.005(4) 0.000(4)
C70 0.063(6) 0.060(6) 0.075(7) -0.030(5) -0.004(5) -0.004(5)
C71 0.051(4) 0.034(4) 0.025(3) -0.005(3) -0.013(3) -0.010(3)
C72 0.064(5) 0.043(4) 0.030(4) -0.017(3) 0.002(3) -0.018(4)
C73 0.113(9) 0.081(7) 0.037(5) -0.012(5) 0.008(5) -0.007(7)
C74 0.122(10) 0.085(8) 0.068(7) -0.045(6) 0.050(7) -0.050(7)
C75 0.042(4) 0.025(3) 0.024(3) -0.005(3) -0.001(3) -0.004(3)
C76 0.030(4) 0.044(4) 0.030(4) -0.006(3) -0.006(3) -0.001(3)
C77 0.048(4) 0.042(4) 0.034(4) -0.013(3) -0.015(3) 0.005(3)
C78 0.083(7) 0.077(6) 0.023(4) -0.011(4) 0.000(4) -0.003(5)
C79 0.029(3) 0.027(3) 0.029(3) -0.006(3) 0.000(2) -0.002(3)
C80 0.041(4) 0.034(4) 0.043(4) -0.015(3) 0.010(3) -0.006(3)
C81 0.047(5) 0.041(4) 0.069(6) -0.030(4) 0.014(4) 0.000(4)
C82 0.050(6) 0.060(6) 0.119(9) -0.030(6) -0.004(6) 0.018(5)
C83 0.026(3) 0.030(3) 0.026(3) -0.006(3) 0.001(2) -0.001(3)
C84 0.025(3) 0.036(4) 0.037(4) -0.011(3) -0.003(3) 0.005(3)
C85 0.023(3) 0.046(4) 0.033(4) -0.015(3) -0.002(3) 0.006(3)
C86 0.041(4) 0.053(5) 0.049(5) -0.020(4) 0.001(3) 0.017(4)
Pt3 0.01959(11) 0.02101(10) 0.01446(11) -0.00144(8) -0.00080(8) -0.00179(9)
P5 0.0174(7) 0.0290(8) 0.0169(7) -0.0050(6) 0.0006(5) -0.0027(6)
P6 0.0292(9) 0.0244(8) 0.0227(8) -0.0036(6) -0.0051(6) -0.0048(7)
Cl3 0.0428(9) 0.0360(9) 0.0196(8) 0.0061(6) -0.0061(6) -0.0112(7)
C87 0.020(3) 0.019(3) 0.014(3) -0.001(2) -0.002(2) -0.004(2)
C88 0.015(3) 0.023(3) 0.022(3) -0.005(2) -0.001(2) -0.001(2)
C89 0.016(3) 0.027(3) 0.018(3) -0.004(2) 0.000(2) -0.002(2)
C90 0.015(3) 0.026(3) 0.020(3) -0.004(2) 0.002(2) -0.005(2)
C91 0.012(3) 0.039(3) 0.020(3) -0.007(3) 0.003(2) -0.004(2)
C92 0.013(3) 0.035(3) 0.018(3) -0.010(2) 0.004(2) -0.004(2)
C93 0.033(4) 0.048(4) 0.029(4) -0.019(3) 0.011(3) -0.012(3)
C94 0.040(4) 0.049(4) 0.046(5) -0.026(4) 0.011(3) -0.004(3)
C95 0.011(3) 0.030(3) 0.024(3) -0.008(2) 0.005(2) -0.001(2)
C96 0.016(3) 0.032(3) 0.028(3) -0.006(3) 0.000(2) -0.001(2)
C97 0.024(3) 0.031(3) 0.039(4) -0.011(3) 0.003(3) -0.007(3)
C98 0.017(3) 0.040(4) 0.038(4) -0.014(3) -0.003(2) -0.001(3)
C99 0.016(3) 0.021(3) 0.023(3) -0.003(2) -0.003(2) -0.001(2)
C100 0.018(3) 0.030(3) 0.017(3) -0.004(2) -0.001(2) 0.002(2)
C101 0.014(3) 0.029(3) 0.031(3) -0.008(3) 0.002(2) -0.002(2)
C102 0.023(3) 0.029(3) 0.038(4) -0.012(3) 0.001(3) -0.003(3)
C103 0.040(4) 0.034(4) 0.051(5) -0.019(3) 0.006(3) -0.003(3)
C104 0.012(3) 0.032(3) 0.021(3) -0.005(2) 0.002(2) 0.003(2)
C105 0.018(3) 0.033(3) 0.026(3) -0.007(3) 0.001(2) 0.001(3)
C106 0.030(3) 0.028(3) 0.034(4) -0.007(3) -0.002(3) -0.006(3)
C107 0.038(4) 0.031(4) 0.045(4) -0.017(3) 0.007(3) -0.005(3)
C108 0.041(4) 0.037(4) 0.070(6) -0.019(4) -0.009(4) 0.007(3)
C109 0.053(5) 0.064(6) 0.085(7) -0.044(5) -0.009(5) 0.016(5)
C110 0.035(4) 0.041(4) 0.014(3) -0.008(3) 0.000(2) -0.004(3)
C111 0.032(4) 0.055(5) 0.030(4) -0.016(3) -0.002(3) -0.009(3)
C112 0.047(5) 0.077(6) 0.027(4) -0.012(4) -0.008(3) -0.019(4)
C113 0.055(5) 0.075(6) 0.044(5) -0.026(4) -0.017(4) -0.007(5)
C114 0.024(3) 0.040(4) 0.015(3) -0.004(3) 0.003(2) -0.006(3)
C115 0.025(3) 0.040(4) 0.031(4) -0.007(3) 0.007(3) -0.001(3)
C116 0.033(4) 0.038(4) 0.031(4) -0.008(3) 0.006(3) -0.001(3)
C117 0.037(4) 0.052(5) 0.063(6) -0.020(4) 0.010(4) 0.004(4)
C118 0.032(4) 0.027(3) 0.028(3) -0.003(3) 0.000(3) -0.008(3)
C119 0.051(5) 0.043(5) 0.055(5) 0.000(4) -0.010(4) -0.019(4)
C120 0.079(6) 0.047(5) 0.043(5) -0.008(4) 0.011(4) -0.031(5)
C121 0.131(11) 0.049(6) 0.101(10) -0.006(6) 0.034(8) -0.008(7)
C122 0.024(3) 0.035(4) 0.035(4) -0.007(3) -0.007(3) -0.005(3)
C123 0.032(4) 0.055(5) 0.023(3) -0.007(3) 0.002(3) -0.003(3)
C124 0.027(4) 0.052(4) 0.038(4) -0.012(3) 0.008(3) -0.006(3)
C125 0.053(5) 0.037(4) 0.045(5) -0.008(3) 0.003(3) -0.007(4)
C126 0.052(4) 0.038(4) 0.021(3) -0.004(3) -0.010(3) -0.018(3)
C127 0.065(5) 0.036(4) 0.027(4) -0.013(3) 0.001(3) -0.005(4)
C128 0.074(6) 0.053(5) 0.035(4) -0.009(4) 0.006(4) -0.011(4)
C129 0.073(6) 0.064(6) 0.061(6) -0.034(5) 0.028(5) -0.032(5)
Pt4 0.02502(12) 0.02421(11) 0.01768(11) -0.00139(9) 0.00062(8) -0.00482(9)
P7 0.0297(9) 0.0274(8) 0.0226(8) -0.0038(7) -0.0013(6) -0.0058(7)
P8 0.0260(8) 0.0267(8) 0.0249(8) -0.0053(7) -0.0004(6) -0.0053(7)
Cl4 0.0685(13) 0.0534(11) 0.0231(9) 0.0085(8) -0.0090(8) -0.0349(10)
C130 0.020(3) 0.021(3) 0.029(3) -0.005(3) 0.001(2) 0.001(2)
C131 0.018(3) 0.024(3) 0.026(3) -0.005(3) 0.005(2) 0.002(2)
C132 0.016(3) 0.021(3) 0.025(3) -0.005(2) 0.000(2) 0.001(2)
C133 0.017(3) 0.023(3) 0.026(3) -0.005(2) 0.002(2) 0.002(2)
C134 0.021(3) 0.025(3) 0.023(3) -0.006(2) 0.006(2) -0.004(2)
C135 0.013(3) 0.028(3) 0.029(3) -0.001(3) 0.010(2) 0.004(2)
C136 0.013(3) 0.031(3) 0.041(4) -0.010(3) 0.006(2) 0.006(2)
C137 0.018(3) 0.037(4) 0.040(4) -0.007(3) 0.013(3) 0.003(3)
C138 0.022(4) 0.042(4) 0.068(6) -0.020(4) 0.008(3) -0.002(3)
C139 0.030(4) 0.056(5) 0.055(5) -0.029(4) -0.002(3) -0.004(3)
C140 0.024(3) 0.050(4) 0.031(4) -0.013(3) 0.004(3) -0.002(3)
C141 0.017(3) 0.028(3) 0.034(4) -0.009(3) 0.006(2) 0.006(2)
C142 0.021(3) 0.024(3) 0.027(3) -0.004(3) 0.004(2) 0.003(2)
C143 0.021(3) 0.030(3) 0.034(4) -0.006(3) 0.007(2) 0.002(3)
C144 0.036(4) 0.032(4) 0.037(4) -0.006(3) 0.007(3) 0.008(3)
C145 0.056(5) 0.035(4) 0.050(5) -0.016(4) 0.008(4) 0.006(4)
C146 0.051(5) 0.049(5) 0.044(5) -0.026(4) 0.011(3) 0.006(4)
C147 0.034(4) 0.049(4) 0.029(4) -0.010(3) 0.007(3) 0.010(3)
C148 0.016(3) 0.035(3) 0.035(4) -0.012(3) 0.007(2) 0.001(3)
C149 0.030(4) 0.081(6) 0.026(4) -0.016(4) 0.003(3) -0.016(4)
C150 0.047(5) 0.071(6) 0.028(4) -0.004(4) 0.000(3) 0.017(4)
C151 0.043(5) 0.109(8) 0.051(5) -0.034(6) -0.007(4) 0.011(5)
C152 0.093(8) 0.090(8) 0.066(7) -0.020(6) -0.016(6) 0.047(7)
C153 0.038(4) 0.029(3) 0.022(3) -0.004(3) -0.007(3) -0.002(3)
C154 0.040(4) 0.038(4) 0.037(4) -0.008(3) -0.010(3) -0.006(3)
C155 0.064(5) 0.043(4) 0.037(4) -0.009(3) -0.021(4) -0.008(4)
C156 0.096(8) 0.088(7) 0.040(5) -0.025(5) 0.003(5) -0.031(6)
C157 0.044(4) 0.027(3) 0.042(4) 0.001(3) -0.009(3) -0.006(3)
C158 0.051(5) 0.040(4) 0.083(7) -0.030(4) 0.013(4) -0.008(4)
C159 0.085(8) 0.047(6) 0.131(11) -0.043(6) -0.009(7) 0.008(5)
C160 0.045(13) 0.074(16) 0.13(3) -0.015(15) -0.015(13) 0.020(11)
C16' 0.074(16) 0.082(16) 0.23(4) -0.08(2) 0.068(19) -0.001(13)
C161 0.041(4) 0.040(4) 0.030(4) -0.007(3) -0.010(3) -0.010(3)
C162 0.082(6) 0.060(5) 0.031(4) -0.023(4) -0.001(4) -0.003(5)
C163 0.094(8) 0.108(9) 0.047(6) -0.028(6) -0.007(5) 0.013(7)
C164 0.132(12) 0.130(12) 0.076(9) -0.048(8) 0.002(8) 0.027(10)
C165 0.030(4) 0.038(4) 0.049(5) -0.012(3) 0.005(3) 0.001(3)
C166 0.043(4) 0.035(4) 0.031(4) -0.010(3) 0.001(3) -0.001(3)
C167 0.045(5) 0.047(5) 0.084(7) -0.026(5) 0.010(4) 0.004(4)
C168 0.097(8) 0.056(6) 0.063(6) -0.026(5) 0.009(5) 0.020(5)
C169 0.032(4) 0.028(3) 0.029(3) -0.002(3) -0.002(3) -0.001(3)
C170 0.039(4) 0.033(4) 0.038(4) -0.010(3) 0.005(3) -0.010(3)
C171 0.054(5) 0.029(4) 0.049(5) -0.013(3) 0.000(3) -0.017(3)
C172 0.061(5) 0.051(5) 0.054(5) -0.019(4) 0.009(4) -0.024(4)
C180 0.28(2) 0.058(8) 0.23(2) -0.053(11) 0.137(19) -0.068(12)
C181 0.137(12) 0.062(7) 0.099(10) -0.021(7) 0.052(9) -0.025(8)
C182 0.070(7) 0.055(6) 0.131(11) 0.023(7) 0.058(7) 0.010(5)
C183 0.120(12) 0.094(10) 0.094(11) 0.002(8) -0.011(9) -0.038(9)
C184 0.178(16) 0.065(8) 0.133(14) -0.002(8) 0.100(13) -0.011(10)
C185 0.202(18) 0.081(9) 0.113(12) -0.011(9) 0.094(12) -0.032(11)
C186 0.056(6) 0.091(8) 0.085(8) -0.024(7) 0.011(5) -0.007(6)
C191 0.31(3) 0.095(12) 0.063(10) -0.005(8) 0.056(14) -0.110(16)
C192 0.095(11) 0.114(13) 0.181(19) 0.061(12) 0.085(11) 0.029(9)
C193 0.31(3) 0.124(17) 0.17(2) 0.016(16) 0.17(2) -0.03(2)
C194 0.081(12) 0.22(2) 0.27(3) 0.18(2) 0.008(15) -0.018(14)
C195 0.19(2) 0.25(3) 0.142(19) 0.115(19) -0.064(16) -0.14(2)
C196 0.048(8) 0.167(17) 0.18(2) 0.116(15) 0.010(9) -0.003(9)

loop_
_atom_type_symbol
_atom_type_description
_atom_type_scat_dispersion_real
_atom_type_scat_dispersion_imag
_atom_type_scat_source
C C 0.0033 0.0016 'International Tables Vol C Tables 4.2.6.8 and 6.1.1.4'
H H 0.0000 0.0000 'International Tables Vol C Tables 4.2.6.8 and 6.1.1.4'
Cl Cl 0.1484 0.1585 'International Tables Vol C Tables 4.2.6.8 and 6.1.1.4'
P P 0.1023 0.0942 'International Tables Vol C Tables 4.2.6.8 and 6.1.1.4'
Pt Pt -1.7033 8.3905 'International Tables Vol C Tables 4.2.6.8 and 6.1.1.4'

loop_
_geom_angle_atom_site_label_1
_geom_angle_atom_site_label_2
_geom_angle_atom_site_label_3
_geom_angle
_geom_angle_site_symmetry_1
_geom_angle_site_symmetry_3
_geom_angle_publ_flag
C1 Pt1 P2 86.26(18) . . ?
C1 Pt1 P1 90.97(18) . . ?
P2 Pt1 P1 174.46(6) . . ?
C1 Pt1 Cl1 179.32(18) . . ?
P2 Pt1 Cl1 93.70(6) . . ?
P1 Pt1 Cl1 89.02(6) . . ?
C8 Pt2 P4 87.78(18) . . ?
C8 Pt2 P3 88.29(18) . . ?
P4 Pt2 P3 175.89(6) . . ?
C8 Pt2 Cl2 177.26(17) . . ?
P4 Pt2 Cl2 93.15(6) . . ?
P3 Pt2 Cl2 90.72(6) . . ?
C43 P1 C47 107.1(3) . . ?
C43 P1 C39 102.7(3) . . ?
C47 P1 C39 104.9(3) . . ?
C43 P1 Pt1 109.7(2) . . ?
C47 P1 Pt1 115.2(2) . . ?
C39 P1 Pt1 116.1(2) . . ?
C55 P2 C59 103.4(3) . . ?
C55 P2 C51 106.7(3) . . ?
C59 P2 C51 106.4(3) . . ?
C55 P2 Pt1 110.4(2) . . ?
C59 P2 Pt1 113.1(2) . . ?
C51 P2 Pt1 115.8(2) . . ?
C63 P3 C67 107.4(4) . . ?
C63 P3 C71 105.5(3) . . ?
C67 P3 C71 103.2(3) . . ?
C63 P3 Pt2 116.1(2) . . ?
C67 P3 Pt2 110.2(2) . . ?
C71 P3 Pt2 113.5(2) . . ?
C75 P4 C83 106.2(3) . . ?
C75 P4 C79 105.5(3) . . ?
C83 P4 C79 104.7(3) . . ?
C75 P4 Pt2 114.8(2) . . ?
C83 P4 Pt2 113.5(2) . . ?
C79 P4 Pt2 111.4(2) . . ?
C2 C1 Pt1 176.8(6) . . ?
C1 C2 C3 177.3(7) . . ?
C4 C3 C10 115.4(5) . . ?
C4 C3 C2 122.9(5) . . ?
C10 C3 C2 121.6(5) . . ?
C5 C4 C3 122.1(5) . . ?
C5 C4 C25 113.4(5) . . ?
C3 C4 C25 124.5(5) . . ?
C4 C5 C6 123.0(5) . . ?
C4 C5 C32 112.4(5) . . ?
C6 C5 C32 124.6(5) . . ?
C5 C6 C9 114.6(5) . . ?
C5 C6 C7 122.9(5) . . ?
C9 C6 C7 122.4(5) . . ?
C8 C7 C6 176.0(7) . . ?
C7 C8 Pt2 176.8(6) . . ?
C10 C9 C6 122.8(5) . . ?
C10 C9 C18 113.0(5) . . ?
C6 C9 C18 124.2(5) . . ?
C9 C10 C3 122.1(5) . . ?
C9 C10 C11 113.2(5) . . ?
C3 C10 C11 124.7(5) . . ?
C20 C11 C12 105.9(5) . . ?
C20 C11 C10 105.5(5) . . ?
C12 C11 C10 105.7(5) . . ?
C20 C11 H11A 113.0 . . ?
C12 C11 H11A 113.0 . . ?
C10 C11 H11A 113.0 . . ?
C13 C12 C17 119.8(6) . . ?
C13 C12 C11 126.9(6) . . ?
C17 C12 C11 113.3(6) . . ?
C14 C13 C12 120.0(7) . . ?
C14 C13 H13A 120.0 . . ?
C12 C13 H13A 120.0 . . ?
C13 C14 C15 120.2(7) . . ?
C13 C14 H14A 119.9 . . ?
C15 C14 H14A 119.9 . . ?
C14 C15 C16 119.9(7) . . ?
C14 C15 H15A 120.0 . . ?
C16 C15 H15A 120.0 . . ?
C17 C16 C15 120.0(7) . . ?
C17 C16 H16A 120.0 . . ?
C15 C16 H16A 120.0 . . ?
C16 C17 C12 120.2(6) . . ?
C16 C17 C18 127.4(6) . . ?
C12 C17 C18 112.4(5) . . ?
C17 C18 C19 105.6(5) . . ?
C17 C18 C9 106.1(5) . . ?
C19 C18 C9 105.8(5) . . ?
C17 C18 H18A 112.9 . . ?
C19 C18 H18A 112.9 . . ?
C9 C18 H18A 112.9 . . ?
C24 C19 C20 119.9(6) . . ?
C24 C19 C18 127.2(6) . . ?
C20 C19 C18 112.9(5) . . ?
C21 C20 C19 120.6(6) . . ?
C21 C20 C11 126.5(6) . . ?
C19 C20 C11 112.9(5) . . ?
C20 C21 C22 118.9(7) . . ?
C20 C21 H21A 120.6 . . ?
C22 C21 H21A 120.6 . . ?
C23 C22 C21 120.5(7) . . ?
C23 C22 H22A 119.8 . . ?
C21 C22 H22A 119.8 . . ?
C22 C23 C24 120.3(7) . . ?
C22 C23 H23A 119.8 . . ?
C24 C23 H23A 119.8 . . ?
C19 C24 C23 119.8(7) . . ?
C19 C24 H24A 120.1 . . ?
C23 C24 H24A 120.1 . . ?
C26 C25 C38 106.6(5) . . ?
C26 C25 C4 106.0(5) . . ?
C38 C25 C4 104.9(5) . . ?
C26 C25 H25A 112.9 . . ?
C38 C25 H25A 112.9 . . ?
C4 C25 H25A 112.9 . . ?
C27 C26 C31 120.0(6) . . ?
C27 C26 C25 126.7(6) . . ?
C31 C26 C25 113.3(5) . . ?
C26 C27 C28 119.1(6) . . ?
C26 C27 H27A 120.5 . . ?
C28 C27 H27A 120.5 . . ?
C29 C28 C27 121.2(7) . . ?
C29 C28 H28A 119.4 . . ?
C27 C28 H28A 119.4 . . ?
C28 C29 C30 120.3(7) . . ?
C28 C29 H29A 119.9 . . ?
C30 C29 H29A 119.9 . . ?
C31 C30 C29 118.7(6) . . ?
C31 C30 H30A 120.7 . . ?
C29 C30 H30A 120.7 . . ?
C30 C31 C26 120.8(6) . . ?
C30 C31 C32 126.5(6) . . ?
C26 C31 C32 112.8(5) . . ?
C33 C32 C31 106.6(5) . . ?
C33 C32 C5 105.3(5) . . ?
C31 C32 C5 105.3(5) . . ?
C33 C32 H32A 113.0 . . ?
C31 C32 H32A 113.0 . . ?
C5 C32 H32A 113.0 . . ?
C34 C33 C38 119.5(6) . . ?
C34 C33 C32 127.4(6) . . ?
C38 C33 C32 113.1(6) . . ?
C33 C34 C35 119.2(7) . . ?
C33 C34 H34A 120.4 . . ?
C35 C34 H34A 120.4 . . ?
C36 C35 C34 121.3(7) . . ?
C36 C35 H35A 119.4 . . ?
C34 C35 H35A 119.4 . . ?
C35 C36 C37 119.7(7) . . ?
C35 C36 H36A 120.2 . . ?
C37 C36 H36A 120.2 . . ?
C38 C37 C36 119.5(7) . . ?
C38 C37 H37A 120.2 . . ?
C36 C37 H37A 120.2 . . ?
C37 C38 C33 120.9(6) . . ?
C37 C38 C25 126.4(6) . . ?
C33 C38 C25 112.7(6) . . ?
C40 C39 P1 115.7(5) . . ?
C40 C39 H39A 108.4 . . ?
P1 C39 H39A 108.4 . . ?
C40 C39 H39B 108.4 . . ?
P1 C39 H39B 108.4 . . ?
H39A C39 H39B 107.4 . . ?
C41 C40 C39 114.2(7) . . ?
C41 C40 H40A 108.7 . . ?
C39 C40 H40A 108.7 . . ?
C41 C40 H40B 108.7 . . ?
C39 C40 H40B 108.7 . . ?
H40A C40 H40B 107.6 . . ?
C40 C41 C42 111.8(8) . . ?
C40 C41 H41A 109.2 . . ?
C42 C41 H41A 109.2 . . ?
C40 C41 H41B 109.2 . . ?
C42 C41 H41B 109.2 . . ?
H41A C41 H41B 107.9 . . ?
C41 C42 H42A 109.5 . . ?
C41 C42 H42B 109.5 . . ?
H42A C42 H42B 109.5 . . ?
C41 C42 H42C 109.5 . . ?
H42A C42 H42C 109.5 . . ?
H42B C42 H42C 109.5 . . ?
C44 C43 P1 116.1(5) . . ?
C44 C43 H43A 108.3 . . ?
P1 C43 H43A 108.3 . . ?
C44 C43 H43B 108.3 . . ?
P1 C43 H43B 108.3 . . ?
H43A C43 H43B 107.4 . . ?
C43 C44 C45 113.1(6) . . ?
C43 C44 H44A 109.0 . . ?
C45 C44 H44A 109.0 . . ?
C43 C44 H44B 109.0 . . ?
C45 C44 H44B 109.0 . . ?
H44A C44 H44B 107.8 . . ?
C46 C45 C44 113.8(6) . . ?
C46 C45 H45A 108.8 . . ?
C44 C45 H45A 108.8 . . ?
C46 C45 H45B 108.8 . . ?
C44 C45 H45B 108.8 . . ?
H45A C45 H45B 107.7 . . ?
C45 C46 H46A 109.5 . . ?
C45 C46 H46B 109.5 . . ?
H46A C46 H46B 109.5 . . ?
C45 C46 H46C 109.5 . . ?
H46A C46 H46C 109.5 . . ?
H46B C46 H46C 109.5 . . ?
C48 C47 P1 112.7(6) . . ?
C48 C47 H47A 109.0 . . ?
P1 C47 H47A 109.0 . . ?
C48 C47 H47B 109.0 . . ?
P1 C47 H47B 109.0 . . ?
H47A C47 H47B 107.8 . . ?
C49 C48 C47 113.9(10) . . ?
C49 C48 H48A 108.8 . . ?
C47 C48 H48A 108.8 . . ?
C49 C48 H48B 108.8 . . ?
C47 C48 H48B 108.8 . . ?
H48A C48 H48B 107.7 . . ?
C50 C49 C48 122.1(13) . . ?
C50 C49 H49A 106.8 . . ?
C48 C49 H49A 106.8 . . ?
C50 C49 H49B 106.8 . . ?
C48 C49 H49B 106.8 . . ?
H49A C49 H49B 106.7 . . ?
C49 C50 H50A 109.5 . . ?
C49 C50 H50B 109.5 . . ?
H50A C50 H50B 109.5 . . ?
C49 C50 H50C 109.5 . . ?
H50A C50 H50C 109.5 . . ?
H50B C50 H50C 109.5 . . ?
C52 C51 P2 116.5(5) . . ?
C52 C51 H51A 108.2 . . ?
P2 C51 H51A 108.2 . . ?
C52 C51 H51B 108.2 . . ?
P2 C51 H51B 108.2 . . ?
H51A C51 H51B 107.3 . . ?
C53 C52 C51 113.4(6) . . ?
C53 C52 H52A 108.9 . . ?
C51 C52 H52A 108.9 . . ?
C53 C52 H52B 108.9 . . ?
C51 C52 H52B 108.9 . . ?
H52A C52 H52B 107.7 . . ?
C52 C53 C54 113.1(7) . . ?
C52 C53 H53A 109.0 . . ?
C54 C53 H53A 109.0 . . ?
C52 C53 H53B 109.0 . . ?
C54 C53 H53B 109.0 . . ?
H53A C53 H53B 107.8 . . ?
C53 C54 H54A 109.5 . . ?
C53 C54 H54B 109.5 . . ?
H54A C54 H54B 109.5 . . ?
C53 C54 H54C 109.5 . . ?
H54A C54 H54C 109.5 . . ?
H54B C54 H54C 109.5 . . ?
C56 C55 P2 113.2(5) . . ?
C56 C55 H55A 108.9 . . ?
P2 C55 H55A 108.9 . . ?
C56 C55 H55B 108.9 . . ?
P2 C55 H55B 108.9 . . ?
H55A C55 H55B 107.8 . . ?
C55 C56 C57 112.5(6) . . ?
C55 C56 H56A 109.1 . . ?
C57 C56 H56A 109.1 . . ?
C55 C56 H56B 109.1 . . ?
C57 C56 H56B 109.1 . . ?
H56A C56 H56B 107.8 . . ?
C58 C57 C56 113.9(8) . . ?
C58 C57 H57A 108.8 . . ?
C56 C57 H57A 108.8 . . ?
C58 C57 H57B 108.8 . . ?
C56 C57 H57B 108.8 . . ?
H57A C57 H57B 107.7 . . ?
C57 C58 H58A 109.5 . . ?
C57 C58 H58B 109.5 . . ?
H58A C58 H58B 109.5 . . ?
C57 C58 H58C 109.5 . . ?
H58A C58 H58C 109.5 . . ?
H58B C58 H58C 109.5 . . ?
C60 C59 P2 114.6(5) . . ?
C60 C59 H59A 108.6 . . ?
P2 C59 H59A 108.6 . . ?
C60 C59 H59B 108.6 . . ?
P2 C59 H59B 108.6 . . ?
H59A C59 H59B 107.6 . . ?
C61 C60 C59 112.8(6) . . ?
C61 C60 H60A 109.0 . . ?
C59 C60 H60A 109.0 . . ?
C61 C60 H60B 109.0 . . ?
C59 C60 H60B 109.0 . . ?
H60A C60 H60B 107.8 . . ?
C60 C61 C62 113.1(8) . . ?
C60 C61 H61A 109.0 . . ?
C62 C61 H61A 109.0 . . ?
C60 C61 H61B 109.0 . . ?
C62 C61 H61B 109.0 . . ?
H61A C61 H61B 107.8 . . ?
C61 C62 H62A 109.5 . . ?
C61 C62 H62B 109.5 . . ?
H62A C62 H62B 109.5 . . ?
C61 C62 H62C 109.5 . . ?
H62A C62 H62C 109.5 . . ?
H62B C62 H62C 109.5 . . ?
C64 C63 P3 117.4(5) . . ?
C64 C63 H63A 108.0 . . ?
P3 C63 H63A 108.0 . . ?
C64 C63 H63B 108.0 . . ?
P3 C63 H63B 108.0 . . ?
H63A C63 H63B 107.2 . . ?
C65 C64 C63 115.1(7) . . ?
C65 C64 H64A 108.5 . . ?
C63 C64 H64A 108.5 . . ?
C65 C64 H64B 108.5 . . ?
C63 C64 H64B 108.5 . . ?
H64A C64 H64B 107.5 . . ?
C64 C65 C66 113.0(8) . . ?
C64 C65 H65A 109.0 . . ?
C66 C65 H65A 109.0 . . ?
C64 C65 H65B 109.0 . . ?
C66 C65 H65B 109.0 . . ?
H65A C65 H65B 107.8 . . ?
C65 C66 H66A 109.5 . . ?
C65 C66 H66B 109.5 . . ?
H66A C66 H66B 109.5 . . ?
C65 C66 H66C 109.5 . . ?
H66A C66 H66C 109.5 . . ?
H66B C66 H66C 109.5 . . ?
C68 C67 P3 113.8(5) . . ?
C68 C67 H67A 108.8 . . ?
P3 C67 H67A 108.8 . . ?
C68 C67 H67B 108.8 . . ?
P3 C67 H67B 108.8 . . ?
H67A C67 H67B 107.7 . . ?
C67 C68 C69 114.1(7) . . ?
C67 C68 H68A 108.7 . . ?
C69 C68 H68A 108.7 . . ?
C67 C68 H68B 108.7 . . ?
C69 C68 H68B 108.7 . . ?
H68A C68 H68B 107.6 . . ?
C70 C69 C68 116.2(7) . . ?
C70 C69 H69A 108.2 . . ?
C68 C69 H69A 108.2 . . ?
C70 C69 H69B 108.2 . . ?
C68 C69 H69B 108.2 . . ?
H69A C69 H69B 107.4 . . ?
C69 C70 H70A 109.5 . . ?
C69 C70 H70B 109.5 . . ?
H70A C70 H70B 109.5 . . ?
C69 C70 H70C 109.5 . . ?
H70A C70 H70C 109.5 . . ?
H70B C70 H70C 109.5 . . ?
C72 C71 P3 111.5(5) . . ?
C72 C71 H71C 109.3 . . ?
P3 C71 H71C 109.3 . . ?
C72 C71 H71D 109.3 . . ?
P3 C71 H71D 109.3 . . ?
H71C C71 H71D 108.0 . . ?
C73 C72 C71 113.7(7) . . ?
C73 C72 H72C 108.8 . . ?
C71 C72 H72C 108.8 . . ?
C73 C72 H72D 108.8 . . ?
C71 C72 H72D 108.8 . . ?
H72C C72 H72D 107.7 . . ?
C74 C73 C72 114.3(9) . . ?
C74 C73 H73A 108.7 . . ?
C72 C73 H73A 108.7 . . ?
C74 C73 H73B 108.7 . . ?
C72 C73 H73B 108.7 . . ?
H73A C73 H73B 107.6 . . ?
C73 C74 H74A 109.5 . . ?
C73 C74 H74B 109.5 . . ?
H74A C74 H74B 109.5 . . ?
C73 C74 H74C 109.5 . . ?
H74A C74 H74C 109.5 . . ?
H74B C74 H74C 109.5 . . ?
C76 C75 P4 116.4(4) . . ?
C76 C75 H75C 108.2 . . ?
P4 C75 H75C 108.2 . . ?
C76 C75 H75D 108.2 . . ?
P4 C75 H75D 108.2 . . ?
H75C C75 H75D 107.3 . . ?
C77 C76 C75 112.7(6) . . ?
C77 C76 H76C 109.0 . . ?
C75 C76 H76C 109.0 . . ?
C77 C76 H76D 109.0 . . ?
C75 C76 H76D 109.0 . . ?
H76C C76 H76D 107.8 . . ?
C78 C77 C76 114.0(6) . . ?
C78 C77 H77A 108.7 . . ?
C76 C77 H77A 108.7 . . ?
C78 C77 H77B 108.7 . . ?
C76 C77 H77B 108.7 . . ?
H77A C77 H77B 107.6 . . ?
C77 C78 H78A 109.5 . . ?
C77 C78 H78B 109.5 . . ?
H78A C78 H78B 109.5 . . ?
C77 C78 H78C 109.5 . . ?
H78A C78 H78C 109.5 . . ?
H78B C78 H78C 109.5 . . ?
C80 C79 P4 112.9(4) . . ?
C80 C79 H79C 109.0 . . ?
P4 C79 H79C 109.0 . . ?
C80 C79 H79D 109.0 . . ?
P4 C79 H79D 109.0 . . ?
H79C C79 H79D 107.8 . . ?
C81 C80 C79 112.3(6) . . ?
C81 C80 H80A 109.1 . . ?
C79 C80 H80A 109.1 . . ?
C81 C80 H80B 109.1 . . ?
C79 C80 H80B 109.1 . . ?
H80A C80 H80B 107.9 . . ?
C82 C81 C80 113.7(7) . . ?
C82 C81 H81B 108.8 . . ?
C80 C81 H81B 108.8 . . ?
C82 C81 H81C 108.8 . . ?
C80 C81 H81C 108.8 . . ?
H81B C81 H81C 107.7 . . ?
C81 C82 H82A 109.5 . . ?
C81 C82 H82B 109.5 . . ?
H82A C82 H82B 109.5 . . ?
C81 C82 H82C 109.5 . . ?
H82A C82 H82C 109.5 . . ?
H82B C82 H82C 109.5 . . ?
C84 C83 P4 113.0(4) . . ?
C84 C83 H83C 109.0 . . ?
P4 C83 H83C 109.0 . . ?
C84 C83 H83D 109.0 . . ?
P4 C83 H83D 109.0 . . ?
H83C C83 H83D 107.8 . . ?
C85 C84 C83 113.9(6) . . ?
C85 C84 H84C 108.8 . . ?
C83 C84 H84C 108.8 . . ?
C85 C84 H84D 108.8 . . ?
C83 C84 H84D 108.8 . . ?
H84C C84 H84D 107.7 . . ?
C84 C85 C86 113.2(6) . . ?
C84 C85 H85A 108.9 . . ?
C86 C85 H85A 108.9 . . ?
C84 C85 H85B 108.9 . . ?
C86 C85 H85B 108.9 . . ?
H85A C85 H85B 107.7 . . ?
C85 C86 H86A 109.5 . . ?
C85 C86 H86B 109.5 . . ?
H86A C86 H86B 109.5 . . ?
C85 C86 H86C 109.5 . . ?
H86A C86 H86C 109.5 . . ?
H86B C86 H86C 109.5 . . ?
C87 Pt3 P5 86.10(17) . . ?
C87 Pt3 P6 86.97(17) . . ?
P5 Pt3 P6 172.77(5) . . ?
C87 Pt3 Cl3 177.69(17) . . ?
P5 Pt3 Cl3 94.23(6) . . ?
P6 Pt3 Cl3 92.61(6) . . ?
C114 P5 C106 103.0(3) . . ?
C114 P5 C110 106.5(3) . . ?
C106 P5 C110 106.9(3) . . ?
C114 P5 Pt3 113.2(2) . . ?
C106 P5 Pt3 110.0(2) . . ?
C110 P5 Pt3 116.2(2) . . ?
C118 P6 C122 106.8(3) . . ?
C118 P6 C126 106.0(3) . . ?
C122 P6 C126 103.8(3) . . ?
C118 P6 Pt3 116.3(2) . . ?
C122 P6 Pt3 110.3(2) . . ?
C126 P6 Pt3 112.8(2) . . ?
C88 C87 Pt3 177.7(5) . . ?
C87 C88 C89 177.8(6) . . ?
C90 C89 C99 116.5(5) . . ?
C90 C89 C88 121.7(5) . . ?
C99 C89 C88 121.7(5) . . ?
C99 C90 C89 122.6(5) 2_665 . ?
C99 C90 C91 112.4(5) 2_665 . ?
C89 C90 C91 125.0(5) . . ?
C92 C91 C95 105.8(5) . . ?
C92 C91 C90 105.7(5) . . ?
C95 C91 C90 105.4(5) . . ?
C92 C91 H91A 113.1 . . ?
C95 C91 H91A 113.1 . . ?
C90 C91 H91A 113.1 . . ?
C93 C92 C101 119.3(6) . 2_665 ?
C93 C92 C91 127.4(6) . . ?
C101 C92 C91 113.4(5) 2_665 . ?
C92 C93 C94 120.1(7) . . ?
C92 C93 H93A 119.9 . . ?
C94 C93 H93A 119.9 . . ?
C103 C94 C93 120.0(7) 2_665 . ?
C103 C94 H94A 120.0 2_665 . ?
C93 C94 H94A 120.0 . . ?
C104 C95 C96 119.8(6) 2_665 . ?
C104 C95 C91 113.4(5) 2_665 . ?
C96 C95 C91 126.8(5) . . ?
C95 C96 C97 119.8(6) . . ?
C95 C96 H96A 120.1 . . ?
C97 C96 H96A 120.1 . . ?
C98 C97 C96 119.7(6) . . ?
C98 C97 H97A 120.2 . . ?
C96 C97 H97A 120.2 . . ?
C105 C98 C97 120.5(6) 2_665 . ?
C105 C98 H98A 119.7 2_665 . ?
C97 C98 H98A 119.7 . . ?
C90 C99 C89 120.8(5) 2_665 . ?
C90 C99 C100 113.7(5) 2_665 . ?
C89 C99 C100 125.5(5) . . ?
C101 C100 C99 105.9(5) . . ?
C101 C100 C104 105.3(5) . . ?
C99 C100 C104 106.0(5) . . ?
C101 C100 H100 113.0 . . ?
C99 C100 H100 113.0 . . ?
C104 C100 H100 113.0 . . ?
C102 C101 C92 120.7(6) . 2_665 ?
C102 C101 C100 126.7(6) . . ?
C92 C101 C100 112.6(5) 2_665 . ?
C101 C102 C103 119.3(6) . . ?
C101 C102 H102 120.3 . . ?
C103 C102 H102 120.3 . . ?
C94 C103 C102 120.5(7) 2_665 . ?
C94 C103 H103 119.8 2_665 . ?
C102 C103 H103 119.8 . . ?
C95 C104 C105 120.5(6) 2_665 . ?
C95 C104 C100 112.7(5) 2_665 . ?
C105 C104 C100 126.7(5) . . ?
C98 C105 C104 119.6(6) 2_665 . ?
C98 C105 H105 120.2 2_665 . ?
C104 C105 H105 120.2 . . ?
C107 C106 P5 113.7(4) . . ?
C107 C106 H10G 108.8 . . ?
P5 C106 H10G 108.8 . . ?
C107 C106 H10H 108.8 . . ?
P5 C106 H10H 108.8 . . ?
H10G C106 H10H 107.7 . . ?
C108 C107 C106 113.3(6) . . ?
C108 C107 H10I 108.9 . . ?
C106 C107 H10I 108.9 . . ?
C108 C107 H10J 108.9 . . ?
C106 C107 H10J 108.9 . . ?
H10I C107 H10J 107.7 . . ?
C109 C108 C107 112.7(7) . . ?
C109 C108 H10K 109.0 . . ?
C107 C108 H10K 109.0 . . ?
C109 C108 H10L 109.0 . . ?
C107 C108 H10L 109.0 . . ?
H10K C108 H10L 107.8 . . ?
C108 C109 H10A 109.5 . . ?
C108 C109 H10B 109.5 . . ?
H10A C109 H10B 109.5 . . ?
C108 C109 H10C 109.5 . . ?
H10A C109 H10C 109.5 . . ?
H10B C109 H10C 109.5 . . ?
C111 C110 P5 117.0(4) . . ?
C111 C110 H11B 108.0 . . ?
P5 C110 H11B 108.0 . . ?
C111 C110 H11C 108.0 . . ?
P5 C110 H11C 108.0 . . ?
H11B C110 H11C 107.3 . . ?
C112 C111 C110 112.8(6) . . ?
C112 C111 H11D 109.0 . . ?
C110 C111 H11D 109.0 . . ?
C112 C111 H11E 109.0 . . ?
C110 C111 H11E 109.0 . . ?
H11D C111 H11E 107.8 . . ?
C111 C112 C113 112.8(7) . . ?
C111 C112 H11F 109.0 . . ?
C113 C112 H11F 109.0 . . ?
C111 C112 H11K 109.0 . . ?
C113 C112 H11K 109.0 . . ?
H11F C112 H11K 107.8 . . ?
C112 C113 H11G 109.5 . . ?
C112 C113 H11H 109.5 . . ?
H11G C113 H11H 109.5 . . ?
C112 C113 H11I 109.5 . . ?
H11G C113 H11I 109.5 . . ?
H11H C113 H11I 109.5 . . ?
C115 C114 P5 115.1(4) . . ?
C115 C114 H11L 108.5 . . ?
P5 C114 H11L 108.5 . . ?
C115 C114 H11M 108.5 . . ?
P5 C114 H11M 108.5 . . ?
H11L C114 H11M 107.5 . . ?
C116 C115 C114 111.7(5) . . ?
C116 C115 H11N 109.3 . . ?
C114 C115 H11N 109.3 . . ?
C116 C115 H11Q 109.3 . . ?
C114 C115 H11Q 109.3 . . ?
H11N C115 H11Q 107.9 . . ?
C117 C116 C115 113.1(6) . . ?
C117 C116 H11R 109.0 . . ?
C115 C116 H11R 109.0 . . ?
C117 C116 H11U 109.0 . . ?
C115 C116 H11U 109.0 . . ?
H11R C116 H11U 107.8 . . ?
C116 C117 H11G 109.5 . . ?
C116 C117 H11H 109.5 . . ?
H11G C117 H11H 109.5 . . ?
C116 C117 H11I 109.5 . . ?
H11G C117 H11I 109.5 . . ?
H11H C117 H11I 109.5 . . ?
C119 C118 P6 116.6(5) . . ?
C119 C118 H11V 108.2 . . ?
P6 C118 H11V 108.2 . . ?
C119 C118 H11W 108.2 . . ?
P6 C118 H11W 108.2 . . ?
H11V C118 H11W 107.3 . . ?
C118 C119 C120 114.7(7) . . ?
C118 C119 H11X 108.6 . . ?
C120 C119 H11X 108.6 . . ?
C118 C119 H11Y 108.6 . . ?
C120 C119 H11Y 108.6 . . ?
H11X C119 H11Y 107.6 . . ?
C121 C120 C119 114.8(8) . . ?
C121 C120 H12A 108.6 . . ?
C119 C120 H12A 108.6 . . ?
C121 C120 H12B 108.6 . . ?
C119 C120 H12B 108.6 . . ?
H12A C120 H12B 107.5 . . ?
C120 C121 H12C 109.5 . . ?
C120 C121 H12D 109.5 . . ?
H12C C121 H12D 109.5 . . ?
C120 C121 H12E 109.5 . . ?
H12C C121 H12E 109.5 . . ?
H12D C121 H12E 109.5 . . ?
C123 C122 P6 113.3(5) . . ?
C123 C122 H12E 108.9 . . ?
P6 C122 H12E 108.9 . . ?
C123 C122 H12F 108.9 . . ?
P6 C122 H12F 108.9 . . ?
H12E C122 H12F 107.7 . . ?
C122 C123 C124 113.7(6) . . ?
C122 C123 H12G 108.8 . . ?
C124 C123 H12G 108.8 . . ?
C122 C123 H12H 108.8 . . ?
C124 C123 H12H 108.8 . . ?
H12G C123 H12H 107.7 . . ?
C125 C124 C123 115.3(6) . . ?
C125 C124 H12I 108.4 . . ?
C123 C124 H12I 108.4 . . ?
C125 C124 H12J 108.4 . . ?
C123 C124 H12J 108.4 . . ?
H12I C124 H12J 107.5 . . ?
C124 C125 H12K 109.5 . . ?
C124 C125 H12L 109.5 . . ?
H12K C125 H12L 109.5 . . ?
C124 C125 H12M 109.5 . . ?
H12K C125 H12M 109.5 . . ?
H12L C125 H12M 109.5 . . ?
C127 C126 P6 111.1(5) . . ?
C127 C126 H12K 109.4 . . ?
P6 C126 H12K 109.4 . . ?
C127 C126 H12L 109.4 . . ?
P6 C126 H12L 109.4 . . ?
H12K C126 H12L 108.0 . . ?
C128 C127 C126 113.6(6) . . ?
C128 C127 H12M 108.8 . . ?
C126 C127 H12M 108.8 . . ?
C128 C127 H12N 108.8 . . ?
C126 C127 H12N 108.8 . . ?
H12M C127 H12N 107.7 . . ?
C129 C128 C127 111.8(7) . . ?
C129 C128 H12U 109.3 . . ?
C127 C128 H12U 109.3 . . ?
C129 C128 H12V 109.3 . . ?
C127 C128 H12V 109.3 . . ?
H12U C128 H12V 107.9 . . ?
C128 C129 H12O 109.5 . . ?
C128 C129 H12P 109.5 . . ?
H12O C129 H12P 109.5 . . ?
C128 C129 H12Q 109.5 . . ?
H12O C129 H12Q 109.5 . . ?
H12P C129 H12Q 109.5 . . ?
C130 Pt4 P7 86.61(18) . . ?
C130 Pt4 P8 92.00(18) . . ?
P7 Pt4 P8 178.07(6) . . ?
C130 Pt4 Cl4 177.28(19) . . ?
P7 Pt4 Cl4 92.56(6) . . ?
P8 Pt4 Cl4 88.76(6) . . ?
C149 P7 C153 105.9(3) . . ?
C149 P7 C157 106.2(4) . . ?
C153 P7 C157 105.3(3) . . ?
C149 P7 Pt4 112.3(3) . . ?
C153 P7 Pt4 115.8(2) . . ?
C157 P7 Pt4 110.7(2) . . ?
C161 P8 C165 105.0(4) . . ?
C161 P8 C169 105.1(3) . . ?
C165 P8 C169 104.3(3) . . ?
C161 P8 Pt4 115.7(2) . . ?
C165 P8 Pt4 110.5(3) . . ?
C169 P8 Pt4 115.2(2) . . ?
C131 C130 Pt4 179.1(5) . . ?
C130 C131 C132 178.1(7) . . ?
C134 C132 C133 115.7(5) 2_776 . ?
C134 C132 C131 122.3(5) 2_776 . ?
C133 C132 C131 122.0(5) . . ?
C134 C133 C132 121.4(5) . . ?
C134 C133 C142 113.4(5) . . ?
C132 C133 C142 125.1(5) . . ?
C133 C134 C132 122.9(5) . 2_776 ?
C133 C134 C135 112.6(5) . . ?
C132 C134 C135 124.5(5) 2_776 . ?
C148 C135 C136 105.9(5) . . ?
C148 C135 C134 105.2(5) . . ?
C136 C135 C134 105.9(5) . . ?
C148 C135 H135 113.0 . . ?
C136 C135 H135 113.0 . . ?
C134 C135 H135 113.0 . . ?
C137 C136 C141 120.3(6) . . ?
C137 C136 C135 126.7(6) . . ?
C141 C136 C135 112.9(6) . . ?
C138 C137 C136 119.3(7) . . ?
C138 C137 H137 120.3 . . ?
C136 C137 H137 120.3 . . ?
C139 C138 C137 120.9(7) . . ?
C139 C138 H138 119.5 . . ?
C137 C138 H138 119.5 . . ?
C138 C139 C140 119.7(7) . . ?
C138 C139 H139 120.2 . . ?
C140 C139 H139 120.2 . . ?
C141 C140 C139 120.2(7) . . ?
C141 C140 H14F 119.9 . . ?
C139 C140 H14F 119.9 . . ?
C140 C141 C136 119.5(6) . . ?
C140 C141 C142 128.0(6) . . ?
C136 C141 C142 112.5(6) . . ?
C143 C142 C133 105.6(5) . . ?
C143 C142 C141 106.3(5) . . ?
C133 C142 C141 106.0(5) . . ?
C143 C142 H142 112.8 . . ?
C133 C142 H142 112.8 . . ?
C141 C142 H142 112.8 . . ?
C144 C143 C148 120.7(6) . . ?
C144 C143 C142 126.3(6) . . ?
C148 C143 C142 112.9(6) . . ?
C143 C144 C145 118.6(7) . . ?
C143 C144 H144 120.7 . . ?
C145 C144 H144 120.7 . . ?
C146 C145 C144 121.5(7) . . ?
C146 C145 H145 119.3 . . ?
C144 C145 H145 119.3 . . ?
C145 C146 C147 119.6(7) . . ?
C145 C146 H146 120.2 . . ?
C147 C146 H146 120.2 . . ?
C148 C147 C146 119.4(7) . . ?
C148 C147 H147 120.3 . . ?
C146 C147 H147 120.3 . . ?
C147 C148 C143 120.2(6) . . ?
C147 C148 C135 126.8(6) . . ?
C143 C148 C135 113.0(6) . . ?
C150 C149 P7 111.7(5) . . ?
C150 C149 H14B 109.3 . . ?
P7 C149 H14B 109.3 . . ?
C150 C149 H14C 109.3 . . ?
P7 C149 H14C 109.3 . . ?
H14B C149 H14C 107.9 . . ?
C151 C150 C149 113.4(8) . . ?
C151 C150 H15H 108.9 . . ?
C149 C150 H15H 108.9 . . ?
C151 C150 H15I 108.9 . . ?
C149 C150 H15I 108.9 . . ?
H15H C150 H15I 107.7 . . ?
C150 C151 C152 111.2(9) . . ?
C150 C151 H15N 109.4 . . ?
C152 C151 H15N 109.4 . . ?
C150 C151 H15O 109.4 . . ?
C152 C151 H15O 109.4 . . ?
H15N C151 H15O 108.0 . . ?
C151 C152 H15B 109.5 . . ?
C151 C152 H15C 109.5 . . ?
H15B C152 H15C 109.5 . . ?
C151 C152 H15D 109.5 . . ?
H15B C152 H15D 109.5 . . ?
H15C C152 H15D 109.5 . . ?
C154 C153 P7 115.8(4) . . ?
C154 C153 H15B 108.3 . . ?
P7 C153 H15B 108.3 . . ?
C154 C153 H15C 108.3 . . ?
P7 C153 H15C 108.3 . . ?
H15B C153 H15C 107.4 . . ?
C155 C154 C153 112.6(6) . . ?
C155 C154 H15D 109.1 . . ?
C153 C154 H15D 109.1 . . ?
C155 C154 H15E 109.1 . . ?
C153 C154 H15E 109.1 . . ?
H15D C154 H15E 107.8 . . ?
C154 C155 C156 113.6(7) . . ?
C154 C155 H15J 108.9 . . ?
C156 C155 H15J 108.9 . . ?
C154 C155 H15K 108.9 . . ?
C156 C155 H15K 108.9 . . ?
H15J C155 H15K 107.7 . . ?
C155 C156 H15F 109.5 . . ?
C155 C156 H15G 109.5 . . ?
H15F C156 H15G 109.5 . . ?
C155 C156 H15L 109.5 . . ?
H15F C156 H15L 109.5 . . ?
H15G C156 H15L 109.5 . . ?
C158 C157 P7 113.6(5) . . ?
C158 C157 H15F 108.8 . . ?
P7 C157 H15F 108.8 . . ?
C158 C157 H15G 108.8 . . ?
P7 C157 H15G 108.8 . . ?
H15F C157 H15G 107.7 . . ?
C159 C158 C157 113.9(8) . . ?
C159 C158 H15L 108.8 . . ?
C157 C158 H15L 108.8 . . ?
C159 C158 H15M 108.8 . . ?
C157 C158 H15M 108.8 . . ?
H15L C158 H15M 107.7 . . ?
C16' C159 C160 88.9(17) . . ?
C16' C159 C158 117.9(14) . . ?
C160 C159 C158 110.6(13) . . ?
C16' C159 H15P 20.7 . . ?
C160 C159 H15P 109.5 . . ?
C158 C159 H15P 109.5 . . ?
C16' C159 H15Q 118.2 . . ?
C160 C159 H15Q 109.5 . . ?
C158 C159 H15Q 109.5 . . ?
H15P C159 H15Q 108.1 . . ?
C16' C159 H15R 107.6 . . ?
C160 C159 H15R 20.7 . . ?
C158 C159 H15R 107.9 . . ?
H15P C159 H15R 127.6 . . ?
H15Q C159 H15R 92.2 . . ?
C16' C159 H15S 108.1 . . ?
C160 C159 H15S 123.1 . . ?
C158 C159 H15S 107.8 . . ?
H15P C159 H15S 94.8 . . ?
H15Q C159 H15S 15.7 . . ?
H15R C159 H15S 107.2 . . ?
C159 C160 H15R 32.0 . . ?
C159 C160 H16B 109.5 . . ?
H15R C160 H16B 110.8 . . ?
C159 C160 H16C 109.5 . . ?
H15R C160 H16C 132.4 . . ?
C159 C160 H16D 109.5 . . ?
H15R C160 H16D 79.6 . . ?
C159 C16' H16E 109.5 . . ?
C159 C16' H16F 109.5 . . ?
H16E C16' H16F 109.5 . . ?
C159 C16' H16G 109.5 . . ?
H16E C16' H16G 109.5 . . ?
H16F C16' H16G 109.5 . . ?
C162 C161 P8 115.5(5) . . ?
C162 C161 H16F 108.4 . . ?
P8 C161 H16F 108.4 . . ?
C162 C161 H16G 108.4 . . ?
P8 C161 H16G 108.4 . . ?
H16F C161 H16G 107.5 . . ?
C161 C162 C163 112.3(8) . . ?
C161 C162 H16L 109.1 . . ?
C163 C162 H16L 109.1 . . ?
C161 C162 H16M 109.1 . . ?
C163 C162 H16M 109.1 . . ?
H16L C162 H16M 107.9 . . ?
C164 C163 C162 112.9(10) . . ?
C164 C163 H16N 109.0 . . ?
C162 C163 H16N 109.0 . . ?
C164 C163 H16O 109.0 . . ?
C162 C163 H16O 109.0 . . ?
H16N C163 H16O 107.8 . . ?
C163 C164 H16H 109.5 . . ?
C163 C164 H16I 109.5 . . ?
H16H C164 H16I 109.5 . . ?
C163 C164 H16J 109.5 . . ?
H16H C164 H16J 109.5 . . ?
H16I C164 H16J 109.5 . . ?
C166 C165 P8 115.5(5) . . ?
C166 C165 H16D 108.4 . . ?
P8 C165 H16D 108.4 . . ?
C166 C165 H16E 108.4 . . ?
P8 C165 H16E 108.4 . . ?
H16D C165 H16E 107.5 . . ?
C165 C166 C167 113.3(6) . . ?
C165 C166 H16H 108.9 . . ?
C167 C166 H16H 108.9 . . ?
C165 C166 H16I 108.9 . . ?
C167 C166 H16I 108.9 . . ?
H16H C166 H16I 107.7 . . ?
C168 C167 C166 115.8(8) . . ?
C168 C167 H16J 108.3 . . ?
C166 C167 H16J 108.3 . . ?
C168 C167 H16K 108.3 . . ?
C166 C167 H16K 108.3 . . ?
H16J C167 H16K 107.4 . . ?
C167 C168 H16B 109.5 . . ?
C167 C168 H16C 109.5 . . ?
H16B C168 H16C 109.5 . . ?
C167 C168 H16P 109.5 . . ?
H16B C168 H16P 109.5 . . ?
H16C C168 H16P 109.5 . . ?
C170 C169 P8 115.8(5) . . ?
C170 C169 H16B 108.3 . . ?
P8 C169 H16B 108.3 . . ?
C170 C169 H16C 108.3 . . ?
P8 C169 H16C 108.3 . . ?
H16B C169 H16C 107.4 . . ?
C169 C170 C171 112.5(6) . . ?
C169 C170 H17A 109.1 . . ?
C171 C170 H17A 109.1 . . ?
C169 C170 H17B 109.1 . . ?
C171 C170 H17B 109.1 . . ?
H17A C170 H17B 107.8 . . ?
C170 C171 C172 112.3(7) . . ?
C170 C171 H17C 109.1 . . ?
C172 C171 H17C 109.1 . . ?
C170 C171 H17D 109.1 . . ?
C172 C171 H17D 109.1 . . ?
H17C C171 H17D 107.9 . . ?
C171 C172 H17E 109.5 . . ?
C171 C172 H17F 109.5 . . ?
H17E C172 H17F 109.5 . . ?
C171 C172 H17G 109.5 . . ?
H17E C172 H17G 109.5 . . ?
H17F C172 H17G 109.5 . . ?
C181 C180 H18B 109.5 . . ?
C181 C180 H18C 109.5 . . ?
H18B C180 H18C 109.5 . . ?
C181 C180 H18D 109.5 . . ?
H18B C180 H18D 109.5 . . ?
H18C C180 H18D 109.5 . . ?
C180 C181 C182 118.8(12) . . ?
C180 C181 C186 121.2(12) . . ?
C182 C181 C186 120.0 . . ?
C181 C182 C183 120.0 . . ?
C181 C182 H18E 120.0 . . ?
C183 C182 H18E 120.0 . . ?
C182 C183 C184 120.0 . . ?
C182 C183 H18F 120.0 . . ?
C184 C183 H18F 120.0 . . ?
C183 C184 C185 120.0 . . ?
C183 C184 H18G 120.0 . . ?
C185 C184 H18G 120.0 . . ?
C186 C185 C184 120.0 . . ?
C186 C185 H18H 120.0 . . ?
C184 C185 H18H 120.0 . . ?
C185 C186 C181 120.0 . . ?
C185 C186 H18I 120.0 . . ?
C181 C186 H18I 120.0 . . ?
C191 C190 H19A 109.5 . . ?
C191 C190 H19B 109.5 . . ?
H19A C190 H19B 109.5 . . ?
C191 C190 H19C 109.5 . . ?
H19A C190 H19C 109.5 . . ?
H19B C190 H19C 109.5 . . ?
C190 C191 C192 117.6(16) . . ?
C190 C191 C196 122.4(16) . . ?
C192 C191 C196 120.0 . . ?
C193 C192 C191 120.0 . . ?
C193 C192 H19A 120.0 . . ?
C191 C192 H19A 120.0 . . ?
C192 C193 C194 120.0 . . ?
C192 C193 H19B 120.0 . . ?
C194 C193 H19B 120.0 . . ?
C193 C194 C195 120.0 . . ?
C193 C194 H19C 120.0 . . ?
C195 C194 H19C 120.0 . . ?
C196 C195 C194 120.0 . . ?
C196 C195 H19D 120.0 . . ?
C194 C195 H19D 120.0 . . ?
C195 C196 C191 120.0 . . ?
C195 C196 H19E 120.0 . . ?
C191 C196 H19E 120.0 . . ?

loop_
_geom_bond_atom_site_label_1
_geom_bond_atom_site_label_2
_geom_bond_distance
_geom_bond_site_symmetry_2
_geom_bond_publ_flag
Pt1 C1 1.952(6) . ?
Pt1 P2 2.3069(16) . ?
Pt1 P1 2.3080(17) . ?
Pt1 Cl1 2.3621(15) . ?
Pt2 C8 1.966(5) . ?
Pt2 P4 2.2959(16) . ?
Pt2 P3 2.3084(17) . ?
Pt2 Cl2 2.3714(15) . ?
P1 C43 1.828(7) . ?
P1 C47 1.828(7) . ?
P1 C39 1.833(7) . ?
P2 C55 1.818(7) . ?
P2 C59 1.822(6) . ?
P2 C51 1.827(6) . ?
P3 C63 1.802(7) . ?
P3 C67 1.830(7) . ?
P3 C71 1.840(7) . ?
P4 C75 1.817(6) . ?
P4 C83 1.818(6) . ?
P4 C79 1.823(6) . ?
C1 C2 1.215(8) . ?
C2 C3 1.430(8) . ?
C3 C4 1.402(8) . ?
C3 C10 1.410(8) . ?
C4 C5 1.395(8) . ?
C4 C25 1.526(8) . ?
C5 C6 1.396(8) . ?
C5 C32 1.540(7) . ?
C6 C9 1.418(8) . ?
C6 C7 1.430(8) . ?
C7 C8 1.209(8) . ?
C9 C10 1.383(8) . ?
C9 C18 1.537(8) . ?
C10 C11 1.539(7) . ?
C11 C20 1.517(9) . ?
C11 C12 1.530(9) . ?
C11 H11A 1.0000 . ?
C12 C13 1.388(9) . ?
C12 C17 1.405(9) . ?
C13 C14 1.383(10) . ?
C13 H13A 0.9500 . ?
C14 C15 1.384(11) . ?
C14 H14A 0.9500 . ?
C15 C16 1.404(10) . ?
C15 H15A 0.9500 . ?
C16 C17 1.364(9) . ?
C16 H16A 0.9500 . ?
C17 C18 1.526(8) . ?
C18 C19 1.531(8) . ?
C18 H18A 1.0000 . ?
C19 C24 1.377(9) . ?
C19 C20 1.404(9) . ?
C20 C21 1.380(9) . ?
C21 C22 1.400(10) . ?
C21 H21A 0.9500 . ?
C22 C23 1.382(11) . ?
C22 H22A 0.9500 . ?
C23 C24 1.387(10) . ?
C23 H23A 0.9500 . ?
C24 H24A 0.9500 . ?
C25 C26 1.522(8) . ?
C25 C38 1.524(9) . ?
C25 H25A 1.0000 . ?
C26 C27 1.388(9) . ?
C26 C31 1.393(8) . ?
C27 C28 1.389(10) . ?
C27 H27A 0.9500 . ?
C28 C29 1.371(10) . ?
C28 H28A 0.9500 . ?
C29 C30 1.402(10) . ?
C29 H29A 0.9500 . ?
C30 C31 1.389(9) . ?
C30 H30A 0.9500 . ?
C31 C32 1.529(9) . ?
C32 C33 1.526(9) . ?
C32 H32A 1.0000 . ?
C33 C34 1.382(9) . ?
C33 C38 1.400(9) . ?
C34 C35 1.397(10) . ?
C34 H34A 0.9500 . ?
C35 C36 1.376(11) . ?
C35 H35A 0.9500 . ?
C36 C37 1.391(10) . ?
C36 H36A 0.9500 . ?
C37 C38 1.382(9) . ?
C37 H37A 0.9500 . ?
C39 C40 1.531(10) . ?
C39 H39A 0.9900 . ?
C39 H39B 0.9900 . ?
C40 C41 1.513(11) . ?
C40 H40A 0.9900 . ?
C40 H40B 0.9900 . ?
C41 C42 1.531(12) . ?
C41 H41A 0.9900 . ?
C41 H41B 0.9900 . ?
C42 H42A 0.9800 . ?
C42 H42B 0.9800 . ?
C42 H42C 0.9800 . ?
C43 C44 1.482(9) . ?
C43 H43A 0.9900 . ?
C43 H43B 0.9900 . ?
C44 C45 1.525(10) . ?
C44 H44A 0.9900 . ?
C44 H44B 0.9900 . ?
C45 C46 1.507(10) . ?
C45 H45A 0.9900 . ?
C45 H45B 0.9900 . ?
C46 H46A 0.9800 . ?
C46 H46B 0.9800 . ?
C46 H46C 0.9800 . ?
C47 C48 1.515(11) . ?
C47 H47A 0.9900 . ?
C47 H47B 0.9900 . ?
C48 C49 1.505(13) . ?
C48 H48A 0.9900 . ?
C48 H48B 0.9900 . ?
C49 C50 1.285(17) . ?
C49 H49A 0.9900 . ?
C49 H49B 0.9900 . ?
C50 H50A 0.9800 . ?
C50 H50B 0.9800 . ?
C50 H50C 0.9800 . ?
C51 C52 1.523(10) . ?
C51 H51A 0.9900 . ?
C51 H51B 0.9900 . ?
C52 C53 1.515(10) . ?
C52 H52A 0.9900 . ?
C52 H52B 0.9900 . ?
C53 C54 1.523(12) . ?
C53 H53A 0.9900 . ?
C53 H53B 0.9900 . ?
C54 H54A 0.9800 . ?
C54 H54B 0.9800 . ?
C54 H54C 0.9800 . ?
C55 C56 1.524(9) . ?
C55 H55A 0.9900 . ?
C55 H55B 0.9900 . ?
C56 C57 1.526(10) . ?
C56 H56A 0.9900 . ?
C56 H56B 0.9900 . ?
C57 C58 1.504(12) . ?
C57 H57A 0.9900 . ?
C57 H57B 0.9900 . ?
C58 H58A 0.9800 . ?
C58 H58B 0.9800 . ?
C58 H58C 0.9800 . ?
C59 C60 1.524(9) . ?
C59 H59A 0.9900 . ?
C59 H59B 0.9900 . ?
C60 C61 1.510(9) . ?
C60 H60A 0.9900 . ?
C60 H60B 0.9900 . ?
C61 C62 1.514(12) . ?
C61 H61A 0.9900 . ?
C61 H61B 0.9900 . ?
C62 H62A 0.9800 . ?
C62 H62B 0.9800 . ?
C62 H62C 0.9800 . ?
C63 C64 1.527(10) . ?
C63 H63A 0.9900 . ?
C63 H63B 0.9900 . ?
C64 C65 1.508(10) . ?
C64 H64A 0.9900 . ?
C64 H64B 0.9900 . ?
C65 C66 1.516(13) . ?
C65 H65A 0.9900 . ?
C65 H65B 0.9900 . ?
C66 H66A 0.9800 . ?
C66 H66B 0.9800 . ?
C66 H66C 0.9800 . ?
C67 C68 1.484(11) . ?
C67 H67A 0.9900 . ?
C67 H67B 0.9900 . ?
C68 C69 1.549(11) . ?
C68 H68A 0.9900 . ?
C68 H68B 0.9900 . ?
C69 C70 1.490(12) . ?
C69 H69A 0.9900 . ?
C69 H69B 0.9900 . ?
C70 H70A 0.9800 . ?
C70 H70B 0.9800 . ?
C70 H70C 0.9800 . ?
C71 C72 1.529(11) . ?
C71 H71C 0.9900 . ?
C71 H71D 0.9900 . ?
C72 C73 1.515(11) . ?
C72 H72C 0.9900 . ?
C72 H72D 0.9900 . ?
C73 C74 1.502(14) . ?
C73 H73A 0.9900 . ?
C73 H73B 0.9900 . ?
C74 H74A 0.9800 . ?
C74 H74B 0.9800 . ?
C74 H74C 0.9800 . ?
C75 C76 1.535(9) . ?
C75 H75C 0.9900 . ?
C75 H75D 0.9900 . ?
C76 C77 1.526(9) . ?
C76 H76C 0.9900 . ?
C76 H76D 0.9900 . ?
C77 C78 1.520(11) . ?
C77 H77A 0.9900 . ?
C77 H77B 0.9900 . ?
C78 H78A 0.9800 . ?
C78 H78B 0.9800 . ?
C78 H78C 0.9800 . ?
C79 C80 1.540(9) . ?
C79 H79C 0.9900 . ?
C79 H79D 0.9900 . ?
C80 C81 1.528(10) . ?
C80 H80A 0.9900 . ?
C80 H80B 0.9900 . ?
C81 C82 1.514(13) . ?
C81 H81B 0.9900 . ?
C81 H81C 0.9900 . ?
C82 H82A 0.9800 . ?
C82 H82B 0.9800 . ?
C82 H82C 0.9800 . ?
C83 C84 1.530(9) . ?
C83 H83C 0.9900 . ?
C83 H83D 0.9900 . ?
C84 C85 1.511(9) . ?
C84 H84C 0.9900 . ?
C84 H84D 0.9900 . ?
C85 C86 1.521(10) . ?
C85 H85A 0.9900 . ?
C85 H85B 0.9900 . ?
C86 H86A 0.9800 . ?
C86 H86B 0.9800 . ?
C86 H86C 0.9800 . ?
Pt3 C87 1.950(5) . ?
Pt3 P5 2.2981(16) . ?
Pt3 P6 2.3064(16) . ?
Pt3 Cl3 2.3627(15) . ?
P5 C114 1.823(6) . ?
P5 C106 1.823(7) . ?
P5 C110 1.827(6) . ?
P6 C118 1.817(6) . ?
P6 C122 1.823(7) . ?
P6 C126 1.838(7) . ?
C87 C88 1.211(8) . ?
C88 C89 1.437(8) . ?
C89 C90 1.403(8) . ?
C89 C99 1.414(8) . ?
C90 C99 1.384(8) 2_665 ?
C90 C91 1.542(7) . ?
C91 C92 1.510(9) . ?
C91 C95 1.525(8) . ?
C91 H91A 1.0000 . ?
C92 C93 1.386(8) . ?
C92 C101 1.403(8) 2_665 ?
C93 C94 1.401(10) . ?
C93 H93A 0.9500 . ?
C94 C103 1.364(10) 2_665 ?
C94 H94A 0.9500 . ?
C95 C104 1.387(8) 2_665 ?
C95 C96 1.391(8) . ?
C96 C97 1.395(9) . ?
C96 H96A 0.9500 . ?
C97 C98 1.391(9) . ?
C97 H97A 0.9500 . ?
C98 C105 1.381(9) 2_665 ?
C98 H98A 0.9500 . ?
C99 C90 1.384(8) 2_665 ?
C99 C100 1.523(8) . ?
C100 C101 1.516(9) . ?
C100 C104 1.532(8) . ?
C100 H100 1.0000 . ?
C101 C102 1.371(9) . ?
C101 C92 1.403(8) 2_665 ?
C102 C103 1.412(10) . ?
C102 H102 0.9500 . ?
C103 C94 1.364(10) 2_665 ?
C103 H103 0.9500 . ?
C104 C95 1.387(8) 2_665 ?
C104 C105 1.390(8) . ?
C105 C98 1.381(9) 2_665 ?
C105 H105 0.9500 . ?
C106 C107 1.521(9) . ?
C106 H10G 0.9900 . ?
C106 H10H 0.9900 . ?
C107 C108 1.520(10) . ?
C107 H10I 0.9900 . ?
C107 H10J 0.9900 . ?
C108 C109 1.516(11) . ?
C108 H10K 0.9900 . ?
C108 H10L 0.9900 . ?
C109 H10A 0.9800 . ?
C109 H10B 0.9800 . ?
C109 H10C 0.9800 . ?
C110 C111 1.526(9) . ?
C110 H11B 0.9900 . ?
C110 H11C 0.9900 . ?
C111 C112 1.515(9) . ?
C111 H11D 0.9900 . ?
C111 H11E 0.9900 . ?
C112 C113 1.521(11) . ?
C112 H11F 0.9900 . ?
C112 H11K 0.9900 . ?
C113 H11G 0.9800 . ?
C113 H11H 0.9800 . ?
C113 H11I 0.9800 . ?
C114 C115 1.524(9) . ?
C114 H11L 0.9900 . ?
C114 H11M 0.9900 . ?
C115 C116 1.523(8) . ?
C115 H11N 0.9900 . ?
C115 H11Q 0.9900 . ?
C116 C117 1.504(10) . ?
C116 H11R 0.9900 . ?
C116 H11U 0.9900 . ?
C117 H11G 0.9800 . ?
C117 H11H 0.9800 . ?
C117 H11I 0.9800 . ?
C118 C119 1.524(10) . ?
C118 H11V 0.9900 . ?
C118 H11W 0.9900 . ?
C119 C120 1.525(10) . ?
C119 H11X 0.9900 . ?
C119 H11Y 0.9900 . ?
C120 C121 1.423(14) . ?
C120 H12A 0.9900 . ?
C120 H12B 0.9900 . ?
C121 H12C 0.9800 . ?
C121 H12D 0.9800 . ?
C121 H12E 0.9800 . ?
C122 C123 1.502(9) . ?
C122 H12E 0.9900 . ?
C122 H12F 0.9900 . ?
C123 C124 1.534(9) . ?
C123 H12G 0.9900 . ?
C123 H12H 0.9900 . ?
C124 C125 1.514(10) . ?
C124 H12I 0.9900 . ?
C124 H12J 0.9900 . ?
C125 H12K 0.9800 . ?
C125 H12L 0.9800 . ?
C125 H12M 0.9800 . ?
C126 C127 1.547(10) . ?
C126 H12K 0.9900 . ?
C126 H12L 0.9900 . ?
C127 C128 1.530(10) . ?
C127 H12M 0.9900 . ?
C127 H12N 0.9900 . ?
C128 C129 1.520(12) . ?
C128 H12U 0.9900 . ?
C128 H12V 0.9900 . ?
C129 H12O 0.9800 . ?
C129 H12P 0.9800 . ?
C129 H12Q 0.9800 . ?
Pt4 C130 1.968(6) . ?
Pt4 P7 2.3008(17) . ?
Pt4 P8 2.3065(17) . ?
Pt4 Cl4 2.3613(16) . ?
P7 C149 1.805(7) . ?
P7 C153 1.813(6) . ?
P7 C157 1.820(7) . ?
P8 C161 1.819(7) . ?
P8 C165 1.828(7) . ?
P8 C169 1.830(7) . ?
C130 C131 1.193(8) . ?
C131 C132 1.451(8) . ?
C132 C134 1.397(8) 2_776 ?
C132 C133 1.413(8) . ?
C133 C134 1.388(8) . ?
C133 C142 1.524(8) . ?
C134 C132 1.397(8) 2_776 ?
C134 C135 1.542(7) . ?
C135 C148 1.525(9) . ?
C135 C136 1.531(9) . ?
C135 H135 1.0000 . ?
C136 C137 1.385(9) . ?
C136 C141 1.406(9) . ?
C137 C138 1.383(11) . ?
C137 H137 0.9500 . ?
C138 C139 1.381(11) . ?
C138 H138 0.9500 . ?
C139 C140 1.397(10) . ?
C139 H139 0.9500 . ?
C140 C141 1.375(9) . ?
C140 H14F 0.9500 . ?
C141 C142 1.527(9) . ?
C142 C143 1.522(9) . ?
C142 H142 1.0000 . ?
C143 C144 1.386(9) . ?
C143 C148 1.399(9) . ?
C144 C145 1.395(10) . ?
C144 H144 0.9500 . ?
C145 C146 1.381(11) . ?
C145 H145 0.9500 . ?
C146 C147 1.407(10) . ?
C146 H146 0.9500 . ?
C147 C148 1.384(9) . ?
C147 H147 0.9500 . ?
C149 C150 1.564(12) . ?
C149 H14B 0.9900 . ?
C149 H14C 0.9900 . ?
C150 C151 1.510(11) . ?
C150 H15H 0.9900 . ?
C150 H15I 0.9900 . ?
C151 C152 1.511(14) . ?
C151 H15N 0.9900 . ?
C151 H15O 0.9900 . ?
C152 H15B 0.9800 . ?
C152 H15C 0.9800 . ?
C152 H15D 0.9800 . ?
C153 C154 1.551(9) . ?
C153 H15B 0.9900 . ?
C153 H15C 0.9900 . ?
C154 C155 1.506(10) . ?
C154 H15D 0.9900 . ?
C154 H15E 0.9900 . ?
C155 C156 1.506(12) . ?
C155 H15J 0.9900 . ?
C155 H15K 0.9900 . ?
C156 H15F 0.9800 . ?
C156 H15G 0.9800 . ?
C156 H15L 0.9800 . ?
C157 C158 1.540(11) . ?
C157 H15F 0.9900 . ?
C157 H15G 0.9900 . ?
C158 C159 1.506(12) . ?
C158 H15L 0.9900 . ?
C158 H15M 0.9900 . ?
C159 C16' 1.38(2) . ?
C159 C160 1.49(2) . ?
C159 H15P 0.9900 . ?
C159 H15Q 0.9900 . ?
C159 H15R 0.9901 . ?
C159 H15S 0.9901 . ?
C160 H15R 0.6626 . ?
C160 H16B 0.9800 . ?
C160 H16C 0.9800 . ?
C160 H16D 0.9800 . ?
C16' H16E 0.9800 . ?
C16' H16F 0.9800 . ?
C16' H16G 0.9800 . ?
C161 C162 1.487(11) . ?
C161 H16F 0.9900 . ?
C161 H16G 0.9900 . ?
C162 C163 1.555(12) . ?
C162 H16L 0.9900 . ?
C162 H16M 0.9900 . ?
C163 C164 1.434(14) . ?
C163 H16N 0.9900 . ?
C163 H16O 0.9900 . ?
C164 H16H 0.9800 . ?
C164 H16I 0.9800 . ?
C164 H16J 0.9800 . ?
C165 C166 1.507(9) . ?
C165 H16D 0.9900 . ?
C165 H16E 0.9900 . ?
C166 C167 1.510(10) . ?
C166 H16H 0.9900 . ?
C166 H16I 0.9900 . ?
C167 C168 1.478(12) . ?
C167 H16J 0.9900 . ?
C167 H16K 0.9900 . ?
C168 H16B 0.9800 . ?
C168 H16C 0.9800 . ?
C168 H16P 0.9800 . ?
C169 C170 1.521(9) . ?
C169 H16B 0.9900 . ?
C169 H16C 0.9900 . ?
C170 C171 1.528(9) . ?
C170 H17A 0.9900 . ?
C170 H17B 0.9900 . ?
C171 C172 1.529(10) . ?
C171 H17C 0.9900 . ?
C171 H17D 0.9900 . ?
C172 H17E 0.9800 . ?
C172 H17F 0.9800 . ?
C172 H17G 0.9800 . ?
C180 C181 1.307(17) . ?
C180 H18B 0.9800 . ?
C180 H18C 0.9800 . ?
C180 H18D 0.9800 . ?
C181 C182 1.3900 . ?
C181 C186 1.3900 . ?
C182 C183 1.3900 . ?
C182 H18E 0.9500 . ?
C183 C184 1.3900 . ?
C183 H18F 0.9500 . ?
C184 C185 1.3900 . ?
C184 H18G 0.9500 . ?
C185 C186 1.3900 . ?
C185 H18H 0.9500 . ?
C186 H18I 0.9500 . ?
C190 C191 1.21(2) . ?
C190 H19A 0.9800 . ?
C190 H19B 0.9800 . ?
C190 H19C 0.9800 . ?
C191 C192 1.3900 . ?
C191 C196 1.3900 . ?
C192 C193 1.3900 . ?
C192 H19A 0.9500 . ?
C193 C194 1.3900 . ?
C193 H19B 0.9500 . ?
C194 C195 1.3900 . ?
C194 H19C 0.9500 . ?
C195 C196 1.3900 . ?
C195 H19D 0.9500 . ?
C196 H19E 0.9500 . ?
